data_1575076
loop_
_publ_author_name
'Bairagi, Subhash'
'Patel, Deepak Kumar'
'Chatterjee, Debipada'
'Ku&#x10d;er&#xe1;kov&#xe1;, Monika'
'Mach&#xe1;&#x10d;ek, Jan'
'Base, Tomas'
'Pradeep, Thalappil'
'Ghosh, Sundargopal'

_publ_section_title
;
 Cluster <i>versus</i> coordination: the chemistry of cyclopentadienyl
 titanium and vanadium complexes with B- and C-functionalized
 carborane-thiols, [C<sub>2</sub>B<sub>10</sub>H<sub>12-<i>n</i></sub>
 (SH) <sub><i>n</i></sub> ] (<i>n</i> = 2 or 3).
;
_journal_issue 31
_journal_name_full 'Chemical science'
_journal_page_first 14127
_journal_page_last 14139
_journal_paper_doi 10.1039/d5sc03562g
_journal_volume 16
_journal_year 2025
_chemical_formula_moiety '2(C44 H80 B20 O2 S10 Ti6)'
_chemical_formula_sum 'C88 H160 B40 O4 S20 Ti12'
_chemical_formula_weight 2930.55
_space_group_crystal_system monoclinic
_space_group_IT_number 14
_space_group_name_Hall '-P 2ybc'
_space_group_name_H-M_alt 'P 1 21/c 1'
_atom_sites_solution_hydrogens geom
_audit_creation_date 2025-05-14
_audit_creation_method
;
Olex2 1.5
(compiled 2025.04.05 svn.rf049d14d for OlexSys, GUI svn.r7224)
;
_audit_update_record
;
2025-05-15 deposited with the CCDC.	2025-07-10 downloaded from the CCDC.
;
_cell_angle_alpha 90
_cell_angle_beta 100.988(2)
_cell_angle_gamma 90
_cell_formula_units_Z 2
_cell_length_a 13.4680(8)
_cell_length_b 24.0416(15)
_cell_length_c 22.5360(16)
_cell_measurement_reflns_used 9914
_cell_measurement_temperature 300
_cell_measurement_theta_max 23.1545
_cell_measurement_theta_min 2.3560
_cell_volume 7163.2(8)
_computing_molecular_graphics 'Olex2 1.5 (Dolomanov et al., 2009)'
_computing_publication_material 'Olex2 1.5 (Dolomanov et al., 2009)'
_computing_structure_refinement 'SHELXL 2018/3 (Sheldrick, 2015)'
_diffrn_ambient_temperature 300
_diffrn_measured_fraction_theta_full 0.999
_diffrn_measured_fraction_theta_max 1.000
_diffrn_measurement_device_type 'Bruker V8 Venture'
_diffrn_radiation_type MoK\a
_diffrn_radiation_wavelength 0.71073
_diffrn_reflns_av_R_equivalents 0.1037
_diffrn_reflns_av_unetI/netI 0.0474
_diffrn_reflns_Laue_measured_fraction_full 0.999
_diffrn_reflns_Laue_measured_fraction_max 1.000
_diffrn_reflns_limit_h_max 16
_diffrn_reflns_limit_h_min -16
_diffrn_reflns_limit_k_max 30
_diffrn_reflns_limit_k_min -30
_diffrn_reflns_limit_l_max 28
_diffrn_reflns_limit_l_min -28
_diffrn_reflns_number 200485
_diffrn_reflns_point_group_measured_fraction_full 0.999
_diffrn_reflns_point_group_measured_fraction_max 1.000
_diffrn_reflns_theta_full 25.242
_diffrn_reflns_theta_max 26.372
_diffrn_reflns_theta_min 2.027
_exptl_absorpt_coefficient_mu 0.962
_exptl_absorpt_correction_T_max 1
_exptl_absorpt_correction_T_min 0.890
_exptl_absorpt_correction_type multi-scan
_exptl_absorpt_process_details
;
Krause, L., Herbst-Irmer, R., Sheldrick, G. M., Stalke, D. (2015).
"Comparison of silver and molybdenum microfocus X-ray sources for
single-crystal structure determination"
J. Appl. Cryst. 48, 3-10.
doi:10.1107/S1600576714022985
;
_exptl_crystal_colour white
_exptl_crystal_colour_primary white
_exptl_crystal_density_diffrn 1.359
_exptl_crystal_description irregular
_exptl_crystal_F_000 3008
_exptl_crystal_size_max 0.133
_exptl_crystal_size_mid 0.058
_exptl_crystal_size_min 0.039
_refine_diff_density_max 0.342
_refine_diff_density_min -0.345
_refine_diff_density_rms 0.076
_refine_ls_extinction_method none
_refine_ls_goodness_of_fit_ref 1.026
_refine_ls_hydrogen_treatment constr
_refine_ls_matrix_type full
_refine_ls_number_parameters 759
_refine_ls_number_reflns 14644
_refine_ls_number_restraints 0
_refine_ls_restrained_S_all 1.026
_refine_ls_R_factor_all 0.0698
_refine_ls_R_factor_gt 0.0445
_refine_ls_shift/su_max 0.001
_refine_ls_shift/su_mean 0.000
_refine_ls_structure_factor_coef Fsqd
_refine_ls_weighting_details 'w=1/[\s^2^(Fo^2^)+(0.0544P)^2^+7.0800P] where P=(Fo^2^+2Fc^2^)/3'
_refine_ls_weighting_scheme calc
_refine_ls_wR_factor_gt 0.1111
_refine_ls_wR_factor_ref 0.1256
_reflns_Friedel_coverage 0.000
_reflns_number_gt 10579
_reflns_number_total 14644
_reflns_threshold_expression 'I > 2\s(I)'
_cod_data_source_file d5sc03562g2.cif
_cod_data_source_block ti6-standard-setting-bckp-olex2
_cod_depositor_comments 'Adding full bibliography for 1575071--1575076.cif.'
_cod_database_code 1575076
_shelx_shelxl_version_number 2018/3
_shelx_space_group_comment
;
The symmetry employed for this shelxl refinement is uniquely defined
by the following loop, which should always be used as a source of
symmetry information in preference to the above space-group names.
They are only intended as comments.
;
_shelx_estimated_absorpt_t_max 0.970
_shelx_estimated_absorpt_t_min 0.889
_olex2_refinement_description
;
1. Fixed Uiso
 At 1.2 times of:
  All B(H) groups
 At 1.5 times of:
  All C(H,H,H) groups
2.a Idealised Me refined as rotating group:
 C9(H9A,H9B,H9C), C18(H18A,H18B,H18C), C16(H16A,H16B,H16C), C6(H6A,H6B,H6C),
 C20(H20A,H20B,H20C), C30(H30A,H30B,H30C), C37(H37A,H37B,H37C), C19(H19A,H19B,
 H19C), C29(H29A,H29B,H29C), C27(H27A,H27B,H27C), C17(H17A,H17B,H17C), C10(H10A,
 H10B,H10C), C28(H28A,H28B,H28C), C36(H36A,H36B,H36C), C26(H26A,H26B,H26C),
 C39(H39A,H39B,H39C), C7(H7A,H7B,H7C), C38(H38A,H38B,H38C), C8(H8A,H8B,H8C),
 C40(H40A,H40B,H40C)
2.b Boron cage BH refined with riding coordinates:
 B2(H2), B14(H14), B12(H12), B15(H15), B19(H19), B13(H13), B7(H7), B1(H1),
 B4(H4), B11(H11), B16(H16), B9(H9), B17(H17), B18(H18), B3(H3), B6(H6), B5(H5),
  B10(H10), B20(H20), B8(H8)
;
_smtbx_masks_void_probe_radius 1.2
_smtbx_masks_void_truncation_radius 1.2
_olex2_submission_special_instructions 'No special instructions were received'

loop_
_space_group_symop_operation_xyz
'x, y, z'
'-x, y+1/2, -z+1/2'
'-x, -y, -z'
'x, -y-1/2, z-1/2'

loop_
_atom_site_label
_atom_site_type_symbol
_atom_site_fract_x
_atom_site_fract_y
_atom_site_fract_z
_atom_site_U_iso_or_equiv
_atom_site_adp_type
_atom_site_occupancy
_atom_site_site_symmetry_order
_atom_site_calc_flag
_atom_site_refinement_flags_posn
_atom_site_refinement_flags_adp
_atom_site_refinement_flags_occupancy
_atom_site_disorder_assembly
_atom_site_disorder_group
Ti2 Ti 0.52299(4) 0.41689(3) 0.66797(3) 0.03637(14) Uani 1 1 d . . . . .
Ti6 Ti 0.57992(4) 0.29236(3) 0.75848(3) 0.03940(15) Uani 1 1 d . . . . .
Ti4 Ti 0.38014(4) 0.33754(3) 0.83158(3) 0.03620(14) Uani 1 1 d . . . . .
Ti1 Ti 0.59714(4) 0.42663(3) 0.83027(3) 0.03676(14) Uani 1 1 d . . . . .
Ti5 Ti 0.35056(4) 0.44833(2) 0.74903(3) 0.03460(14) Uani 1 1 d . . . . .
Ti3 Ti 0.34100(4) 0.33327(2) 0.68336(3) 0.03429(14) Uani 1 1 d . . . . .
S4 S 0.31376(7) 0.27966(5) 0.59199(4) 0.0506(2) Uani 1 1 d . . . . .
S7 S 0.43170(6) 0.43362(4) 0.85598(4) 0.03896(19) Uani 1 1 d . . . . .
S3 S 0.16257(7) 0.33074(5) 0.67155(4) 0.0517(2) Uani 1 1 d . . . . .
S5 S 0.40573(6) 0.26480(4) 0.75897(4) 0.0403(2) Uani 1 1 d . . . . .
S8 S 0.66170(6) 0.38330(4) 0.74824(4) 0.0396(2) Uani 1 1 d . . . . .
S2 S 0.23167(8) 0.48583(5) 0.66766(5) 0.0565(3) Uani 1 1 d . . . . .
S9 S 0.56693(6) 0.32957(4) 0.85706(4) 0.0403(2) Uani 1 1 d . . . . .
S10 S 0.51514(6) 0.48745(3) 0.74698(4) 0.03779(19) Uani 1 1 d . . . . .
S1 S 0.27058(7) 0.50959(4) 0.81012(4) 0.0496(2) Uani 1 1 d . . . . .
S6 S 0.50800(6) 0.31682(4) 0.65512(4) 0.0400(2) Uani 1 1 d . . . . .
O1 O 0.31170(16) 0.37274(9) 0.75865(10) 0.0368(5) Uani 1 1 d . . . . .
O2 O 0.38306(16) 0.40918(9) 0.67321(10) 0.0374(5) Uani 1 1 d . . . . .
C44 C 0.1426(3) 0.52979(16) 0.69261(18) 0.0500(9) Uani 1 1 d . . . . .
C25 C 0.3386(3) 0.26312(16) 0.89275(17) 0.0509(9) Uani 1 1 d . . . . .
C9 C 0.6609(4) 0.5382(2) 0.6505(2) 0.0771(14) Uani 1 1 d . . . . .
H9A H 0.618760 0.558701 0.672701 0.116 Uiso 1 1 calc R U . . .
H9B H 0.680419 0.561883 0.620404 0.116 Uiso 1 1 calc R U . . .
H9C H 0.720286 0.525569 0.677777 0.116 Uiso 1 1 calc R U . . .
C31 C 0.6746(4) 0.21917(19) 0.8135(2) 0.0679(13) Uani 1 1 d . . . . .
B2 B 0.0896(4) 0.5865(2) 0.6535(3) 0.0759(17) Uani 1 1 d . . . . .
H2 H 0.103750 0.598587 0.608822 0.091 Uiso 1 1 calc R U . . .
C18 C 0.7334(4) 0.5497(2) 0.8159(2) 0.0696(13) Uani 1 1 d . . . . .
H18A H 0.765582 0.535179 0.784639 0.104 Uiso 1 1 calc R U . . .
H18B H 0.777333 0.576193 0.839616 0.104 Uiso 1 1 calc R U . . .
H18C H 0.671140 0.567481 0.798001 0.104 Uiso 1 1 calc R U . . .
C32 C 0.7406(3) 0.25151(19) 0.7885(3) 0.0704(14) Uani 1 1 d . . . . .
C43 C 0.1617(3) 0.54220(16) 0.76592(19) 0.0503(9) Uani 1 1 d . . . . .
C34 C 0.6292(3) 0.21015(16) 0.7124(2) 0.0558(10) Uani 1 1 d . . . . .
C2 C 0.6457(3) 0.43866(19) 0.6064(2) 0.0600(11) Uani 1 1 d . . . . .
C1 C 0.5676(4) 0.40685(19) 0.57068(19) 0.0659(12) Uani 1 1 d . . . . .
C33 C 0.7135(3) 0.24623(17) 0.7241(2) 0.0652(12) Uani 1 1 d . . . . .
C3 C 0.6033(3) 0.48888(17) 0.62034(17) 0.0521(9) Uani 1 1 d . . . . .
C16 C 0.6039(3) 0.4472(2) 0.98457(18) 0.0641(11) Uani 1 1 d . . . . .
H16A H 0.536304 0.461688 0.976024 0.096 Uiso 1 1 calc R U . . .
H16B H 0.641549 0.465109 1.019846 0.096 Uiso 1 1 calc R U . . .
H16C H 0.601696 0.407837 0.991655 0.096 Uiso 1 1 calc R U . . .
C35 C 0.6066(3) 0.19404(16) 0.7676(2) 0.0611(11) Uani 1 1 d . . . . .
C6 C 0.3759(4) 0.4222(3) 0.5273(2) 0.103(2) Uani 1 1 d . . . . .
H6A H 0.372679 0.382521 0.522111 0.154 Uiso 1 1 calc R U . . .
H6B H 0.366860 0.439840 0.488460 0.154 Uiso 1 1 calc R U . . .
H6C H 0.323497 0.434008 0.547965 0.154 Uiso 1 1 calc R U . . .
C20 C 0.7792(4) 0.3764(2) 0.9520(2) 0.0792(15) Uani 1 1 d . . . . .
H20A H 0.727188 0.350272 0.956544 0.119 Uiso 1 1 calc R U . . .
H20B H 0.813762 0.388311 0.991157 0.119 Uiso 1 1 calc R U . . .
H20C H 0.826442 0.358952 0.930935 0.119 Uiso 1 1 calc R U . . .
C30 C 0.3866(4) 0.20676(19) 0.8987(2) 0.0816(15) Uani 1 1 d . . . . .
H30A H 0.379850 0.190014 0.859477 0.122 Uiso 1 1 calc R U . . .
H30B H 0.353829 0.183816 0.924057 0.122 Uiso 1 1 calc R U . . .
H30C H 0.457038 0.210288 0.916442 0.122 Uiso 1 1 calc R U . . .
B14 B 0.0078(4) 0.2452(3) 0.6109(3) 0.0728(16) Uani 1 1 d . . . . .
H14 H -0.029795 0.240725 0.649857 0.087 Uiso 1 1 calc R U . . .
C13 C 0.7120(3) 0.50289(16) 0.85578(17) 0.0489(9) Uani 1 1 d . . . . .
B12 B 0.1424(4) 0.2004(3) 0.5397(3) 0.0809(19) Uani 1 1 d . . . . .
H12 H 0.192893 0.166365 0.531634 0.097 Uiso 1 1 calc R U . . .
C12 C 0.6401(3) 0.50570(15) 0.89375(16) 0.0458(8) Uani 1 1 d . . . . .
B15 B -0.0580(4) 0.2413(3) 0.5360(3) 0.094(2) Uani 1 1 d . . . . .
H15 H -0.140128 0.233967 0.525573 0.113 Uiso 1 1 calc R U . . .
C5 C 0.4771(4) 0.43793(19) 0.56390(16) 0.0606(12) Uani 1 1 d . . . . .
C4 C 0.4994(3) 0.48864(17) 0.59428(16) 0.0507(9) Uani 1 1 d . . . . .
C24 C 0.3673(3) 0.30905(18) 0.93140(16) 0.0513(9) Uani 1 1 d . . . . .
C37 C 0.8318(4) 0.2826(3) 0.8218(4) 0.154(4) Uani 1 1 d . . . . .
H37A H 0.866922 0.299526 0.793202 0.232 Uiso 1 1 calc R U . . .
H37B H 0.876248 0.257161 0.846862 0.232 Uiso 1 1 calc R U . . .
H37C H 0.810290 0.310914 0.846648 0.232 Uiso 1 1 calc R U . . .
C21 C 0.2477(3) 0.27787(17) 0.85165(17) 0.0497(9) Uani 1 1 d . . . . .
C19 C 0.8612(3) 0.4385(2) 0.8442(2) 0.0790(15) Uani 1 1 d . . . . .
H19A H 0.884018 0.401940 0.857652 0.119 Uiso 1 1 calc R U . . .
H19B H 0.913733 0.465004 0.858059 0.119 Uiso 1 1 calc R U . . .
H19C H 0.844864 0.439057 0.800814 0.119 Uiso 1 1 calc R U . . .
C42 C 0.1063(3) 0.28997(18) 0.60851(17) 0.0505(9) Uani 1 1 d . . . . .
C11 C 0.6539(3) 0.45774(16) 0.93208(16) 0.0472(9) Uani 1 1 d . . . . .
C41 C 0.1829(3) 0.26340(17) 0.56800(17) 0.0512(9) Uani 1 1 d . . . . .
B19 B 0.1266(4) 0.2600(3) 0.4929(2) 0.0813(19) Uani 1 1 d . . . . .
H19 H 0.166769 0.264486 0.455032 0.098 Uiso 1 1 calc R U . . .
C14 C 0.7684(3) 0.45316(17) 0.86934(19) 0.0533(10) Uani 1 1 d . . . . .
C22 C 0.2234(3) 0.33241(17) 0.86512(18) 0.0517(9) Uani 1 1 d . . . . .
C29 C 0.4523(4) 0.3091(2) 0.98576(19) 0.0764(14) Uani 1 1 d . . . . .
H29A H 0.511362 0.292554 0.975097 0.115 Uiso 1 1 calc R U . . .
H29B H 0.432427 0.288041 1.017791 0.115 Uiso 1 1 calc R U . . .
H29C H 0.467122 0.346633 0.998990 0.115 Uiso 1 1 calc R U . . .
B13 B 0.0267(5) 0.1882(3) 0.5654(3) 0.094(2) Uani 1 1 d . . . . .
H13 H 0.000495 0.146009 0.573572 0.113 Uiso 1 1 calc R U . . .
B7 B 0.0157(4) 0.5267(2) 0.6635(3) 0.0641(13) Uani 1 1 d . . . . .
H7 H -0.018548 0.500143 0.625291 0.077 Uiso 1 1 calc R U . . .
B1 B 0.1830(4) 0.5951(2) 0.7193(3) 0.0726(16) Uani 1 1 d . . . . .
H1 H 0.257993 0.612591 0.717989 0.087 Uiso 1 1 calc R U . . .
B4 B -0.0298(4) 0.5944(3) 0.6744(3) 0.0863(19) Uani 1 1 d . . . . .
H4 H -0.094805 0.612281 0.643246 0.104 Uiso 1 1 calc R U . . .
C27 C 0.1308(3) 0.3636(2) 0.8360(2) 0.0787(15) Uani 1 1 d . . . . .
H27A H 0.147514 0.401973 0.831749 0.118 Uiso 1 1 calc R U . . .
H27B H 0.080328 0.360698 0.860792 0.118 Uiso 1 1 calc R U . . .
H27C H 0.104943 0.347995 0.796911 0.118 Uiso 1 1 calc R U . . .
C23 C 0.2965(3) 0.35184(17) 0.91434(18) 0.0537(10) Uani 1 1 d . . . . .
C17 C 0.5680(3) 0.55278(16) 0.89557(19) 0.0581(10) Uani 1 1 d . . . . .
H17A H 0.540393 0.564587 0.855095 0.087 Uiso 1 1 calc R U . . .
H17B H 0.603170 0.583253 0.917799 0.087 Uiso 1 1 calc R U . . .
H17C H 0.514215 0.540687 0.914987 0.087 Uiso 1 1 calc R U . . .
C10 C 0.4289(4) 0.5367(2) 0.5932(2) 0.0803(15) Uani 1 1 d . . . . .
H10A H 0.362072 0.525719 0.573643 0.120 Uiso 1 1 calc R U . . .
H10B H 0.451431 0.566963 0.571380 0.120 Uiso 1 1 calc R U . . .
H10C H 0.427775 0.548188 0.633841 0.120 Uiso 1 1 calc R U . . .
C28 C 0.2885(4) 0.4051(2) 0.9476(2) 0.0819(16) Uani 1 1 d . . . . .
H28A H 0.354826 0.420518 0.960647 0.123 Uiso 1 1 calc R U . . .
H28B H 0.258359 0.397874 0.982103 0.123 Uiso 1 1 calc R U . . .
H28C H 0.247320 0.430951 0.921247 0.123 Uiso 1 1 calc R U . . .
C36 C 0.6860(6) 0.2068(3) 0.8803(3) 0.131(3) Uani 1 1 d . . . . .
H36A H 0.703113 0.240418 0.902942 0.197 Uiso 1 1 calc R U . . .
H36B H 0.738582 0.179832 0.891866 0.197 Uiso 1 1 calc R U . . .
H36C H 0.623396 0.192426 0.888337 0.197 Uiso 1 1 calc R U . . .
C26 C 0.1854(4) 0.2387(2) 0.8085(2) 0.0771(15) Uani 1 1 d . . . . .
H26A H 0.153904 0.258582 0.772949 0.116 Uiso 1 1 calc R U . . .
H26B H 0.134290 0.222260 0.827329 0.116 Uiso 1 1 calc R U . . .
H26C H 0.228019 0.209965 0.797468 0.116 Uiso 1 1 calc R U . . .
C39 C 0.5810(5) 0.1872(2) 0.6514(3) 0.105(2) Uani 1 1 d . . . . .
H39A H 0.508693 0.188071 0.647222 0.158 Uiso 1 1 calc R U . . .
H39B H 0.602824 0.149554 0.647894 0.158 Uiso 1 1 calc R U . . .
H39C H 0.600638 0.209439 0.620148 0.158 Uiso 1 1 calc R U . . .
C7 C 0.5825(6) 0.3540(2) 0.5382(3) 0.113(2) Uani 1 1 d . . . . .
H7A H 0.631739 0.331217 0.563508 0.169 Uiso 1 1 calc R U . . .
H7B H 0.605694 0.362579 0.501498 0.169 Uiso 1 1 calc R U . . .
H7C H 0.519438 0.334260 0.528627 0.169 Uiso 1 1 calc R U . . .
C15 C 0.7323(3) 0.42582(17) 0.91656(18) 0.0521(10) Uani 1 1 d . . . . .
B11 B 0.1311(4) 0.2197(2) 0.6136(3) 0.0622(13) Uani 1 1 d . . . . .
H11 H 0.173958 0.198812 0.653832 0.075 Uiso 1 1 calc R U . . .
B16 B 0.0243(5) 0.2139(4) 0.4919(3) 0.103(3) Uani 1 1 d . . . . .
H16 H -0.004124 0.187922 0.452073 0.124 Uiso 1 1 calc R U . . .
B9 B 0.0496(4) 0.5477(2) 0.7907(3) 0.0693(14) Uani 1 1 d . . . . .
H9 H 0.037811 0.534939 0.835753 0.083 Uiso 1 1 calc R U . . .
B17 B -0.0088(4) 0.3057(3) 0.5648(3) 0.0808(18) Uani 1 1 d . . . . .
H17 H -0.057463 0.340180 0.573703 0.097 Uiso 1 1 calc R U . . .
B18 B 0.0026(5) 0.2852(4) 0.4896(3) 0.096(2) Uani 1 1 d . . . . .
H18 H -0.039169 0.305956 0.448875 0.115 Uiso 1 1 calc R U . . .
B3 B 0.0723(5) 0.6360(2) 0.7083(4) 0.096(2) Uani 1 1 d . . . . .
H3 H 0.073971 0.680912 0.699403 0.115 Uiso 1 1 calc R U . . .
C38 C 0.7682(5) 0.2694(3) 0.6784(4) 0.132(3) Uani 1 1 d . . . . .
H38A H 0.720289 0.279969 0.642918 0.198 Uiso 1 1 calc R U . . .
H38B H 0.813239 0.241766 0.667803 0.198 Uiso 1 1 calc R U . . .
H38C H 0.806299 0.301434 0.694770 0.198 Uiso 1 1 calc R U . . .
C8 C 0.7562(4) 0.4239(3) 0.6199(3) 0.101(2) Uani 1 1 d . . . . .
H8A H 0.784351 0.433472 0.661064 0.151 Uiso 1 1 calc R U . . .
H8B H 0.790832 0.444102 0.593275 0.151 Uiso 1 1 calc R U . . .
H8C H 0.763964 0.384689 0.614158 0.151 Uiso 1 1 calc R U . . .
B6 B 0.1224(4) 0.6073(2) 0.7804(3) 0.0770(17) Uani 1 1 d . . . . .
H6 H 0.157753 0.633013 0.818982 0.092 Uiso 1 1 calc R U . . .
B5 B -0.0092(4) 0.6069(3) 0.7520(3) 0.087(2) Uani 1 1 d . . . . .
H5 H -0.061173 0.633083 0.772096 0.104 Uiso 1 1 calc R U . . .
B10 B 0.0650(3) 0.4981(2) 0.7351(2) 0.0546(11) Uani 1 1 d . . . . .
H10 H 0.063923 0.453178 0.743971 0.065 Uiso 1 1 calc R U . . .
C40 C 0.5299(5) 0.1491(2) 0.7741(4) 0.113(3) Uani 1 1 d . . . . .
H40A H 0.515696 0.150202 0.814274 0.170 Uiso 1 1 calc R U . . .
H40B H 0.556989 0.113328 0.766971 0.170 Uiso 1 1 calc R U . . .
H40C H 0.468678 0.155460 0.745305 0.170 Uiso 1 1 calc R U . . .
B20 B 0.1056(4) 0.3179(3) 0.5378(2) 0.0695(14) Uani 1 1 d . . . . .
H20 H 0.131636 0.360081 0.529356 0.083 Uiso 1 1 calc R U . . .
B8 B -0.0438(4) 0.5400(3) 0.7243(3) 0.0714(15) Uani 1 1 d . . . . .
H8 H -0.118548 0.522233 0.725974 0.086 Uiso 1 1 calc R U . . .

loop_
_atom_site_aniso_label
_atom_site_aniso_U_11
_atom_site_aniso_U_22
_atom_site_aniso_U_33
_atom_site_aniso_U_23
_atom_site_aniso_U_13
_atom_site_aniso_U_12
Ti2 0.0347(3) 0.0436(3) 0.0306(3) -0.0006(3) 0.0058(2) -0.0031(3)
Ti6 0.0351(3) 0.0401(3) 0.0404(3) -0.0021(3) 0.0006(3) 0.0040(3)
Ti4 0.0367(3) 0.0415(3) 0.0292(3) 0.0028(2) 0.0034(2) -0.0038(3)
Ti1 0.0327(3) 0.0416(3) 0.0333(3) -0.0037(3) -0.0007(2) -0.0023(3)
Ti5 0.0320(3) 0.0387(3) 0.0320(3) 0.0001(2) 0.0033(2) 0.0020(2)
Ti3 0.0300(3) 0.0420(3) 0.0294(3) -0.0039(2) 0.0019(2) -0.0021(2)
S4 0.0365(4) 0.0719(6) 0.0436(5) -0.0222(5) 0.0081(4) -0.0077(4)
S7 0.0370(4) 0.0457(5) 0.0329(4) -0.0024(3) 0.0033(3) -0.0008(4)
S3 0.0344(4) 0.0727(7) 0.0473(5) -0.0196(5) 0.0059(4) -0.0036(4)
S5 0.0395(4) 0.0392(5) 0.0406(5) -0.0004(4) 0.0034(4) -0.0021(4)
S8 0.0314(4) 0.0460(5) 0.0399(5) -0.0042(4) 0.0031(3) -0.0015(4)
S2 0.0498(5) 0.0743(7) 0.0436(5) 0.0088(5) 0.0045(4) 0.0184(5)
S9 0.0374(4) 0.0442(5) 0.0357(4) 0.0016(4) -0.0017(3) 0.0002(4)
S10 0.0378(4) 0.0388(4) 0.0358(4) -0.0001(3) 0.0047(3) -0.0025(3)
S1 0.0424(5) 0.0550(6) 0.0500(5) -0.0107(4) 0.0057(4) 0.0062(4)
S6 0.0336(4) 0.0468(5) 0.0387(5) -0.0039(4) 0.0046(3) -0.0002(4)
O1 0.0370(12) 0.0405(12) 0.0310(12) -0.0020(9) 0.0017(9) -0.0024(10)
O2 0.0358(12) 0.0420(13) 0.0344(12) -0.0010(10) 0.0062(10) -0.0018(10)
C44 0.0390(19) 0.050(2) 0.060(2) 0.0128(18) 0.0066(17) 0.0045(17)
C25 0.059(2) 0.054(2) 0.041(2) 0.0123(17) 0.0136(18) -0.0069(19)
C9 0.091(4) 0.082(3) 0.058(3) 0.002(2) 0.012(3) -0.040(3)
C31 0.076(3) 0.058(3) 0.063(3) 0.001(2) -0.004(2) 0.033(2)
B2 0.056(3) 0.072(4) 0.099(4) 0.040(3) 0.013(3) 0.016(3)
C18 0.071(3) 0.072(3) 0.066(3) -0.002(2) 0.012(2) -0.027(2)
C32 0.045(2) 0.053(3) 0.102(4) -0.019(3) -0.016(2) 0.014(2)
C43 0.0381(19) 0.046(2) 0.066(3) -0.0043(18) 0.0093(17) 0.0009(16)
C34 0.052(2) 0.046(2) 0.063(3) -0.0124(19) -0.0044(19) 0.0136(18)
C2 0.061(3) 0.068(3) 0.060(3) 0.011(2) 0.032(2) 0.001(2)
C1 0.103(4) 0.057(3) 0.047(2) -0.004(2) 0.038(2) -0.009(3)
C33 0.055(2) 0.048(2) 0.100(4) 0.010(2) 0.035(3) 0.018(2)
C3 0.059(2) 0.057(2) 0.042(2) 0.0072(18) 0.0135(18) -0.0146(19)
C16 0.075(3) 0.075(3) 0.039(2) -0.003(2) 0.003(2) -0.015(2)
C35 0.057(2) 0.041(2) 0.086(3) 0.006(2) 0.018(2) 0.0122(19)
C6 0.112(4) 0.143(5) 0.040(3) 0.018(3) -0.018(3) -0.059(4)
C20 0.066(3) 0.069(3) 0.084(4) 0.000(3) -0.032(3) 0.006(2)
C30 0.109(4) 0.060(3) 0.082(4) 0.026(3) 0.033(3) 0.011(3)
B14 0.044(3) 0.102(4) 0.073(4) -0.023(3) 0.014(2) -0.028(3)
C13 0.046(2) 0.055(2) 0.043(2) -0.0085(17) 0.0028(16) -0.0148(18)
B12 0.067(3) 0.088(4) 0.086(4) -0.052(3) 0.012(3) -0.022(3)
C12 0.049(2) 0.046(2) 0.0374(19) -0.0089(16) -0.0053(16) -0.0051(17)
B15 0.046(3) 0.138(6) 0.092(5) -0.038(4) -0.004(3) -0.023(4)
C5 0.077(3) 0.078(3) 0.0257(19) 0.0073(18) 0.0063(18) -0.025(2)
C4 0.061(2) 0.057(2) 0.0349(19) 0.0102(17) 0.0113(17) -0.0037(19)
C24 0.053(2) 0.070(3) 0.0316(19) 0.0082(17) 0.0090(16) -0.012(2)
C37 0.066(4) 0.086(4) 0.269(10) -0.064(5) -0.075(5) 0.028(3)
C21 0.051(2) 0.058(2) 0.041(2) 0.0038(17) 0.0125(17) -0.0169(18)
C19 0.041(2) 0.095(4) 0.100(4) -0.034(3) 0.010(2) -0.012(2)
C42 0.0315(17) 0.073(3) 0.045(2) -0.0137(19) 0.0026(15) -0.0069(18)
C11 0.046(2) 0.054(2) 0.0363(19) -0.0063(16) -0.0059(15) -0.0082(17)
C41 0.0397(19) 0.070(3) 0.043(2) -0.0201(19) 0.0080(16) -0.0112(18)
B19 0.066(3) 0.131(6) 0.043(3) -0.026(3) 0.002(2) -0.025(4)
C14 0.0364(19) 0.062(2) 0.057(2) -0.016(2) -0.0045(17) -0.0078(18)
C22 0.044(2) 0.065(3) 0.049(2) 0.0108(19) 0.0174(17) -0.0076(18)
C29 0.077(3) 0.108(4) 0.040(2) 0.016(2) 0.001(2) -0.020(3)
B13 0.071(4) 0.104(5) 0.110(5) -0.037(4) 0.021(4) -0.046(4)
B7 0.043(2) 0.077(3) 0.068(3) 0.005(3) 0.000(2) 0.001(2)
B1 0.051(3) 0.050(3) 0.114(5) 0.019(3) 0.008(3) -0.004(2)
B4 0.052(3) 0.085(4) 0.119(6) 0.021(4) 0.008(3) 0.026(3)
C27 0.049(2) 0.109(4) 0.083(4) 0.030(3) 0.024(2) 0.010(3)
C23 0.064(2) 0.058(2) 0.044(2) 0.0045(18) 0.0242(19) -0.006(2)
C17 0.070(3) 0.049(2) 0.053(2) -0.0075(18) 0.005(2) 0.000(2)
C10 0.088(3) 0.079(3) 0.077(3) 0.033(3) 0.023(3) 0.017(3)
C28 0.120(4) 0.070(3) 0.072(3) -0.005(3) 0.061(3) -0.011(3)
C36 0.197(8) 0.124(5) 0.067(4) 0.024(4) 0.012(4) 0.098(5)
C26 0.080(3) 0.090(4) 0.058(3) 0.001(2) 0.005(2) -0.044(3)
C39 0.126(5) 0.075(3) 0.095(4) -0.039(3) -0.029(4) 0.036(3)
C7 0.209(8) 0.076(4) 0.074(4) -0.014(3) 0.079(5) -0.014(4)
C15 0.044(2) 0.055(2) 0.049(2) -0.0059(18) -0.0133(17) -0.0053(18)
B11 0.059(3) 0.059(3) 0.068(3) -0.012(2) 0.014(2) -0.015(2)
B16 0.064(4) 0.156(7) 0.085(5) -0.061(5) 0.004(3) -0.039(4)
B9 0.044(3) 0.084(4) 0.082(4) -0.005(3) 0.018(3) 0.010(3)
B17 0.035(2) 0.114(5) 0.082(4) -0.026(4) -0.016(2) 0.007(3)
B18 0.064(4) 0.149(7) 0.064(4) -0.009(4) -0.016(3) -0.009(4)
B3 0.067(4) 0.046(3) 0.171(8) 0.018(4) 0.015(4) 0.012(3)
C38 0.130(5) 0.093(4) 0.210(8) 0.042(5) 0.125(6) 0.050(4)
C8 0.068(3) 0.124(5) 0.123(5) 0.037(4) 0.054(3) 0.014(3)
B6 0.054(3) 0.057(3) 0.116(5) -0.023(3) 0.007(3) 0.011(2)
B5 0.052(3) 0.086(4) 0.123(6) -0.009(4) 0.016(3) 0.028(3)
B10 0.042(2) 0.059(3) 0.062(3) 0.006(2) 0.010(2) -0.008(2)
C40 0.090(4) 0.046(3) 0.216(8) 0.022(4) 0.062(5) 0.009(3)
B20 0.058(3) 0.094(4) 0.051(3) 0.003(3) -0.004(2) -0.001(3)
B8 0.037(2) 0.091(4) 0.085(4) 0.007(3) 0.009(2) 0.008(3)

loop_
_atom_type_symbol
_atom_type_description
_atom_type_scat_dispersion_real
_atom_type_scat_dispersion_imag
_atom_type_scat_source
C C 0.0033 0.0016 'International Tables Vol C Tables 4.2.6.8 and 6.1.1.4'
H H 0.0000 0.0000 'International Tables Vol C Tables 4.2.6.8 and 6.1.1.4'
B B 0.0013 0.0007 'International Tables Vol C Tables 4.2.6.8 and 6.1.1.4'
O O 0.0106 0.0060 'International Tables Vol C Tables 4.2.6.8 and 6.1.1.4'
S S 0.1246 0.1234 'International Tables Vol C Tables 4.2.6.8 and 6.1.1.4'
Ti Ti 0.2776 0.4457 'International Tables Vol C Tables 4.2.6.8 and 6.1.1.4'

loop_
_geom_angle_atom_site_label_1
_geom_angle_atom_site_label_2
_geom_angle_atom_site_label_3
_geom_angle
_geom_angle_site_symmetry_1
_geom_angle_site_symmetry_3
_geom_angle_publ_flag
Ti3 Ti2 Ti5 57.108(18) . . ?
S8 Ti2 Ti5 100.53(3) . . ?
S8 Ti2 Ti3 101.56(3) . . ?
S8 Ti2 S10 80.08(3) . . ?
S10 Ti2 Ti5 46.76(2) . . ?
S10 Ti2 Ti3 102.20(3) . . ?
S6 Ti2 Ti5 103.97(3) . . ?
S6 Ti2 Ti3 49.47(2) . . ?
S6 Ti2 S8 78.33(3) . . ?
S6 Ti2 S10 138.67(4) . . ?
O2 Ti2 Ti5 35.55(7) . . ?
O2 Ti2 Ti3 33.04(7) . . ?
O2 Ti2 S8 122.45(7) . . ?
O2 Ti2 S10 81.08(7) . . ?
O2 Ti2 S6 81.45(7) . . ?
O2 Ti2 C2 147.72(13) . . ?
O2 Ti2 C1 117.88(15) . . ?
O2 Ti2 C3 128.93(13) . . ?
O2 Ti2 C5 90.44(13) . . ?
O2 Ti2 C4 96.37(12) . . ?
C2 Ti2 Ti5 154.19(11) . . ?
C2 Ti2 Ti3 144.33(12) . . ?
C2 Ti2 S8 89.26(11) . . ?
C2 Ti2 S10 113.17(12) . . ?
C2 Ti2 S6 101.37(11) . . ?
C1 Ti2 Ti5 148.78(14) . . ?
C1 Ti2 Ti3 111.27(12) . . ?
C1 Ti2 S8 110.49(14) . . ?
C1 Ti2 S10 141.30(11) . . ?
C1 Ti2 S6 79.65(11) . . ?
C1 Ti2 C2 34.36(16) . . ?
C1 Ti2 C3 56.62(14) . . ?
C3 Ti2 Ti5 120.42(11) . . ?
C3 Ti2 Ti3 155.51(10) . . ?
C3 Ti2 S8 102.75(10) . . ?
C3 Ti2 S10 84.96(10) . . ?
C3 Ti2 S6 134.10(11) . . ?
C3 Ti2 C2 33.77(14) . . ?
C5 Ti2 Ti5 114.91(13) . . ?
C5 Ti2 Ti3 100.31(10) . . ?
C5 Ti2 S8 144.41(13) . . ?
C5 Ti2 S10 121.87(12) . . ?
C5 Ti2 S6 95.37(12) . . ?
C5 Ti2 C2 57.31(16) . . ?
C5 Ti2 C1 34.56(16) . . ?
C5 Ti2 C3 57.09(14) . . ?
C5 Ti2 C4 34.43(14) . . ?
C4 Ti2 Ti5 101.89(10) . . ?
C4 Ti2 Ti3 121.51(10) . . ?
C4 Ti2 S8 136.92(10) . . ?
C4 Ti2 S10 89.25(10) . . ?
C4 Ti2 S6 129.78(10) . . ?
C4 Ti2 C2 56.92(14) . . ?
C4 Ti2 C1 57.04(15) . . ?
C4 Ti2 C3 34.38(14) . . ?
S5 Ti6 S8 133.21(4) . . ?
S9 Ti6 S5 81.90(3) . . ?
S9 Ti6 S8 82.60(3) . . ?
S6 Ti6 S5 82.04(3) . . ?
S6 Ti6 S8 78.43(3) . . ?
S6 Ti6 S9 134.83(4) . . ?
C31 Ti6 S5 102.53(14) . . ?
C31 Ti6 S8 119.84(14) . . ?
C31 Ti6 S9 85.43(12) . . ?
C31 Ti6 S6 139.35(12) . . ?
C31 Ti6 C34 56.51(15) . . ?
C31 Ti6 C35 33.69(16) . . ?
C32 Ti6 S5 135.82(14) . . ?
C32 Ti6 S8 89.67(13) . . ?
C32 Ti6 S9 96.49(14) . . ?
C32 Ti6 S6 123.74(15) . . ?
C32 Ti6 C31 33.90(17) . . ?
C32 Ti6 C34 57.51(14) . . ?
C32 Ti6 C33 35.35(17) . . ?
C32 Ti6 C35 56.55(15) . . ?
C34 Ti6 S5 97.16(11) . . ?
C34 Ti6 S8 121.66(12) . . ?
C34 Ti6 S9 141.00(11) . . ?
C34 Ti6 S6 82.85(11) . . ?
C34 Ti6 C35 33.84(15) . . ?
C33 Ti6 S5 131.75(12) . . ?
C33 Ti6 S8 90.23(11) . . ?
C33 Ti6 S9 131.55(14) . . ?
C33 Ti6 S6 89.33(13) . . ?
C33 Ti6 C31 57.24(17) . . ?
C33 Ti6 C34 34.59(15) . . ?
C33 Ti6 C35 56.91(15) . . ?
C35 Ti6 S5 81.98(11) . . ?
C35 Ti6 S8 144.76(11) . . ?
C35 Ti6 S9 108.70(12) . . ?
C35 Ti6 S6 110.41(13) . . ?
Ti5 Ti4 Ti3 57.413(18) . . ?
S7 Ti4 Ti5 49.37(2) . . ?
S7 Ti4 Ti3 104.01(3) . . ?
S7 Ti4 S5 138.63(4) . . ?
S7 Ti4 S9 77.80(3) . . ?
S5 Ti4 Ti5 102.73(3) . . ?
S5 Ti4 Ti3 46.97(2) . . ?
S5 Ti4 S9 80.49(3) . . ?
S9 Ti4 Ti5 101.86(3) . . ?
S9 Ti4 Ti3 101.09(3) . . ?
O1 Ti4 Ti5 32.59(7) . . ?
O1 Ti4 Ti3 35.44(7) . . ?
O1 Ti4 S7 81.11(7) . . ?
O1 Ti4 S5 81.34(7) . . ?
O1 Ti4 S9 122.18(7) . . ?
O1 Ti4 C25 134.15(12) . . ?
O1 Ti4 C24 145.37(12) . . ?
O1 Ti4 C21 99.91(12) . . ?
O1 Ti4 C22 89.12(12) . . ?
O1 Ti4 C23 112.65(13) . . ?
C25 Ti4 Ti5 158.92(10) . . ?
C25 Ti4 Ti3 123.63(10) . . ?
C25 Ti4 S7 131.73(10) . . ?
C25 Ti4 S5 85.96(10) . . ?
C25 Ti4 S9 98.49(10) . . ?
C25 Ti4 C21 34.79(13) . . ?
C24 Ti4 Ti5 139.08(11) . . ?
C24 Ti4 Ti3 157.34(10) . . ?
C24 Ti4 S7 97.33(11) . . ?
C24 Ti4 S5 117.80(11) . . ?
C24 Ti4 S9 90.70(10) . . ?
C24 Ti4 C25 34.42(14) . . ?
C24 Ti4 C21 57.38(13) . . ?
C21 Ti4 Ti5 125.98(10) . . ?
C21 Ti4 Ti3 101.09(9) . . ?
C21 Ti4 S7 135.44(10) . . ?
C21 Ti4 S5 84.49(10) . . ?
C21 Ti4 S9 131.95(10) . . ?
C22 Ti4 Ti5 101.91(10) . . ?
C22 Ti4 Ti3 109.99(10) . . ?
C22 Ti4 S7 102.06(11) . . ?
C22 Ti4 S5 114.81(11) . . ?
C22 Ti4 S9 147.76(10) . . ?
C22 Ti4 C25 57.16(14) . . ?
C22 Ti4 C24 57.15(13) . . ?
C22 Ti4 C21 34.06(14) . . ?
C22 Ti4 C23 34.60(14) . . ?
C23 Ti4 Ti5 107.89(10) . . ?
C23 Ti4 Ti3 142.52(11) . . ?
C23 Ti4 S7 81.01(10) . . ?
C23 Ti4 S5 140.35(10) . . ?
C23 Ti4 S9 116.14(11) . . ?
C23 Ti4 C25 57.19(14) . . ?
C23 Ti4 C24 34.27(14) . . ?
C23 Ti4 C21 57.22(14) . . ?
S7 Ti1 S8 134.05(4) . . ?
S7 Ti1 S9 78.69(3) . . ?
S7 Ti1 S10 80.88(3) . . ?
S8 Ti1 S9 83.10(4) . . ?
S8 Ti1 S10 81.26(3) . . ?
S9 Ti1 S10 132.59(4) . . ?
C13 Ti1 S7 118.17(10) . . ?
C13 Ti1 S8 101.71(10) . . ?
C13 Ti1 S9 142.65(10) . . ?
C13 Ti1 S10 84.48(10) . . ?
C13 Ti1 C15 57.05(14) . . ?
C12 Ti1 S7 85.98(10) . . ?
C12 Ti1 S8 136.02(10) . . ?
C12 Ti1 S9 129.86(10) . . ?
C12 Ti1 S10 90.35(9) . . ?
C12 Ti1 C13 34.32(13) . . ?
C12 Ti1 C11 34.86(13) . . ?
C12 Ti1 C14 57.31(13) . . ?
C12 Ti1 C15 57.29(13) . . ?
C11 Ti1 S7 83.63(10) . . ?
C11 Ti1 S8 140.31(10) . . ?
C11 Ti1 S9 95.65(10) . . ?
C11 Ti1 S10 123.93(10) . . ?
C11 Ti1 C13 57.17(13) . . ?
C11 Ti1 C15 34.03(13) . . ?
C14 Ti1 S7 139.68(10) . . ?
C14 Ti1 S8 86.24(10) . . ?
C14 Ti1 S9 110.79(11) . . ?
C14 Ti1 S10 112.46(11) . . ?
C14 Ti1 C13 34.46(14) . . ?
C14 Ti1 C11 56.99(14) . . ?
C14 Ti1 C15 34.32(14) . . ?
C15 Ti1 S7 113.52(11) . . ?
C15 Ti1 S8 106.73(11) . . ?
C15 Ti1 S9 85.92(10) . . ?
C15 Ti1 S10 141.47(10) . . ?
Ti4 Ti5 Ti2 96.15(2) . . ?
Ti3 Ti5 Ti2 60.401(18) . . ?
Ti3 Ti5 Ti4 62.139(19) . . ?
S7 Ti5 Ti2 106.22(3) . . ?
S7 Ti5 Ti4 48.56(3) . . ?
S7 Ti5 Ti3 107.76(3) . . ?
S2 Ti5 Ti2 95.83(3) . . ?
S2 Ti5 Ti4 138.60(4) . . ?
S2 Ti5 Ti3 90.54(3) . . ?
S2 Ti5 S7 156.27(4) . . ?
S2 Ti5 S10 108.90(4) . . ?
S2 Ti5 S1 84.25(4) . . ?
S10 Ti5 Ti2 48.28(3) . . ?
S10 Ti5 Ti4 108.61(3) . . ?
S10 Ti5 Ti3 106.87(3) . . ?
S10 Ti5 S7 80.67(3) . . ?
S1 Ti5 Ti2 153.48(4) . . ?
S1 Ti5 Ti4 101.23(3) . . ?
S1 Ti5 Ti3 146.03(4) . . ?
S1 Ti5 S7 72.12(3) . . ?
S1 Ti5 S10 106.56(4) . . ?
O1 Ti5 Ti2 94.67(7) . . ?
O1 Ti5 Ti4 32.70(6) . . ?
O1 Ti5 Ti3 39.36(7) . . ?
O1 Ti5 S7 80.42(7) . . ?
O1 Ti5 S2 106.83(7) . . ?
O1 Ti5 S10 130.02(7) . . ?
O1 Ti5 S1 110.75(7) . . ?
O1 Ti5 O2 76.54(9) . . ?
O2 Ti5 Ti2 32.64(6) . . ?
O2 Ti5 Ti4 94.48(7) . . ?
O2 Ti5 Ti3 37.18(6) . . ?
O2 Ti5 S7 127.99(7) . . ?
O2 Ti5 S2 75.66(7) . . ?
O2 Ti5 S10 79.75(7) . . ?
O2 Ti5 S1 159.89(7) . . ?
Ti2 Ti3 Ti4 96.40(2) . . ?
Ti5 Ti3 Ti2 62.490(19) . . ?
Ti5 Ti3 Ti4 60.448(18) . . ?
S4 Ti3 Ti2 103.70(3) . . ?
S4 Ti3 Ti4 149.25(4) . . ?
S4 Ti3 Ti5 150.17(4) . . ?
S4 Ti3 S5 102.45(4) . . ?
S4 Ti3 S6 72.07(3) . . ?
S3 Ti3 Ti2 140.93(4) . . ?
S3 Ti3 Ti4 94.47(3) . . ?
S3 Ti3 Ti5 91.45(3) . . ?
S3 Ti3 S4 84.48(4) . . ?
S3 Ti3 S5 106.54(4) . . ?
S3 Ti3 S6 156.44(4) . . ?
S5 Ti3 Ti2 108.69(3) . . ?
S5 Ti3 Ti4 48.36(3) . . ?
S5 Ti3 Ti5 107.02(3) . . ?
S5 Ti3 S6 81.32(3) . . ?
S6 Ti3 Ti2 47.98(3) . . ?
S6 Ti3 Ti4 106.75(3) . . ?
S6 Ti3 Ti5 107.73(3) . . ?
O1 Ti3 Ti2 94.04(6) . . ?
O1 Ti3 Ti4 32.96(6) . . ?
O1 Ti3 Ti5 36.39(6) . . ?
O1 Ti3 S4 159.88(7) . . ?
O1 Ti3 S3 75.71(7) . . ?
O1 Ti3 S5 80.30(7) . . ?
O1 Ti3 S6 127.83(7) . . ?
O2 Ti3 Ti2 32.70(7) . . ?
O2 Ti3 Ti4 95.55(7) . . ?
O2 Ti3 Ti5 40.20(7) . . ?
O2 Ti3 S4 113.92(7) . . ?
O2 Ti3 S3 108.92(7) . . ?
O2 Ti3 S5 130.72(7) . . ?
O2 Ti3 S6 79.65(7) . . ?
O2 Ti3 O1 76.59(9) . . ?
C41 S4 Ti3 111.01(12) . . ?
Ti4 S7 Ti5 82.08(3) . . ?
Ti1 S7 Ti4 96.65(4) . . ?
Ti1 S7 Ti5 91.87(3) . . ?
C42 S3 Ti3 111.95(12) . . ?
Ti6 S5 Ti4 93.82(4) . . ?
Ti3 S5 Ti6 91.71(4) . . ?
Ti3 S5 Ti4 84.68(3) . . ?
Ti2 S8 Ti6 93.96(3) . . ?
Ti1 S8 Ti2 94.97(4) . . ?
Ti1 S8 Ti6 94.46(4) . . ?
C44 S2 Ti5 112.35(14) . . ?
Ti6 S9 Ti4 93.63(3) . . ?
Ti6 S9 Ti1 94.61(4) . . ?
Ti1 S9 Ti4 94.46(3) . . ?
Ti1 S10 Ti2 93.83(4) . . ?
Ti5 S10 Ti2 84.96(3) . . ?
Ti5 S10 Ti1 91.95(3) . . ?
C43 S1 Ti5 111.01(14) . . ?
Ti2 S6 Ti3 82.55(3) . . ?
Ti6 S6 Ti2 96.73(4) . . ?
Ti6 S6 Ti3 90.46(4) . . ?
Ti4 O1 Ti3 111.60(11) . . ?
Ti5 O1 Ti4 114.71(11) . . ?
Ti5 O1 Ti3 104.25(10) . . ?
Ti2 O2 Ti5 111.81(11) . . ?
Ti2 O2 Ti3 114.26(11) . . ?
Ti3 O2 Ti5 102.62(10) . . ?
B2 C44 S2 123.8(3) . . ?
B2 C44 B7 63.0(3) . . ?
B2 C44 B1 61.8(3) . . ?
B2 C44 B10 113.6(3) . . ?
C43 C44 S2 116.2(2) . . ?
C43 C44 B2 110.0(4) . . ?
C43 C44 B7 110.2(3) . . ?
C43 C44 B1 60.6(3) . . ?
C43 C44 B10 61.2(2) . . ?
B7 C44 S2 122.7(3) . . ?
B7 C44 B1 113.4(3) . . ?
B7 C44 B10 61.8(3) . . ?
B1 C44 S2 117.7(3) . . ?
B10 C44 S2 115.6(3) . . ?
B10 C44 B1 113.0(4) . . ?
C30 C25 Ti4 125.8(3) . . ?
C24 C25 Ti4 72.8(2) . . ?
C24 C25 C30 126.1(4) . . ?
C24 C25 C21 107.7(4) . . ?
C21 C25 Ti4 72.9(2) . . ?
C21 C25 C30 125.7(4) . . ?
H9A C9 H9B 109.5 . . ?
H9A C9 H9C 109.5 . . ?
H9B C9 H9C 109.5 . . ?
C3 C9 H9A 109.5 . . ?
C3 C9 H9B 109.5 . . ?
C3 C9 H9C 109.5 . . ?
C32 C31 Ti6 72.1(2) . . ?
C32 C31 C35 109.0(4) . . ?
C32 C31 C36 124.5(6) . . ?
C35 C31 Ti6 73.8(2) . . ?
C35 C31 C36 125.9(6) . . ?
C36 C31 Ti6 127.3(3) . . ?
C44 B2 H2 123.7 . . ?
C44 B2 B7 58.7(3) . . ?
C44 B2 B1 59.8(3) . . ?
C44 B2 B4 105.2(4) . . ?
C44 B2 B3 106.1(4) . . ?
B7 B2 H2 121.7 . . ?
B1 B2 H2 121.2 . . ?
B1 B2 B7 108.3(4) . . ?
B1 B2 B4 107.7(5) . . ?
B4 B2 H2 122.7 . . ?
B4 B2 B7 59.8(3) . . ?
B3 B2 H2 122.2 . . ?
B3 B2 B7 107.8(4) . . ?
B3 B2 B1 60.0(4) . . ?
B3 B2 B4 59.6(4) . . ?
H18A C18 H18B 109.5 . . ?
H18A C18 H18C 109.5 . . ?
H18B C18 H18C 109.5 . . ?
C13 C18 H18A 109.5 . . ?
C13 C18 H18B 109.5 . . ?
C13 C18 H18C 109.5 . . ?
C31 C32 Ti6 74.0(2) . . ?
C31 C32 C33 107.7(4) . . ?
C31 C32 C37 127.0(6) . . ?
C33 C32 Ti6 72.7(2) . . ?
C33 C32 C37 125.0(6) . . ?
C37 C32 Ti6 123.5(3) . . ?
C44 C43 S1 115.6(2) . . ?
C44 C43 B1 62.0(3) . . ?
C44 C43 B9 111.3(3) . . ?
C44 C43 B6 111.3(4) . . ?
C44 C43 B10 61.5(2) . . ?
B1 C43 S1 116.9(3) . . ?
B1 C43 B9 113.9(3) . . ?
B1 C43 B10 114.4(4) . . ?
B9 C43 S1 122.1(3) . . ?
B9 C43 B10 62.1(3) . . ?
B6 C43 S1 123.2(3) . . ?
B6 C43 B1 61.9(3) . . ?
B6 C43 B9 62.7(3) . . ?
B6 C43 B10 113.8(3) . . ?
B10 C43 S1 115.6(3) . . ?
C33 C34 Ti6 71.9(2) . . ?
C33 C34 C39 125.9(5) . . ?
C35 C34 Ti6 73.4(2) . . ?
C35 C34 C33 108.0(4) . . ?
C35 C34 C39 125.7(5) . . ?
C39 C34 Ti6 126.3(3) . . ?
C1 C2 Ti2 72.2(2) . . ?
C1 C2 C8 125.8(5) . . ?
C3 C2 Ti2 72.7(2) . . ?
C3 C2 C1 107.7(4) . . ?
C3 C2 C8 126.1(5) . . ?
C8 C2 Ti2 126.3(3) . . ?
C2 C1 Ti2 73.4(2) . . ?
C2 C1 C7 125.5(5) . . ?
C5 C1 Ti2 71.5(2) . . ?
C5 C1 C2 107.9(4) . . ?
C5 C1 C7 126.0(5) . . ?
C7 C1 Ti2 127.8(3) . . ?
C32 C33 Ti6 71.9(2) . . ?
C32 C33 C38 127.2(6) . . ?
C34 C33 Ti6 73.5(2) . . ?
C34 C33 C32 106.5(4) . . ?
C34 C33 C38 126.0(6) . . ?
C38 C33 Ti6 124.1(3) . . ?
C9 C3 Ti2 127.1(3) . . ?
C2 C3 Ti2 73.5(2) . . ?
C2 C3 C9 125.8(4) . . ?
C2 C3 C4 108.6(4) . . ?
C4 C3 Ti2 71.8(2) . . ?
C4 C3 C9 125.2(4) . . ?
H16A C16 H16B 109.5 . . ?
H16A C16 H16C 109.5 . . ?
H16B C16 H16C 109.5 . . ?
C11 C16 H16A 109.5 . . ?
C11 C16 H16B 109.5 . . ?
C11 C16 H16C 109.5 . . ?
C31 C35 Ti6 72.6(2) . . ?
C31 C35 C34 108.8(4) . . ?
C31 C35 C40 127.0(5) . . ?
C34 C35 Ti6 72.7(2) . . ?
C34 C35 C40 123.6(5) . . ?
C40 C35 Ti6 128.0(3) . . ?
H6A C6 H6B 109.5 . . ?
H6A C6 H6C 109.5 . . ?
H6B C6 H6C 109.5 . . ?
C5 C6 H6A 109.5 . . ?
C5 C6 H6B 109.5 . . ?
C5 C6 H6C 109.5 . . ?
H20A C20 H20B 109.5 . . ?
H20A C20 H20C 109.5 . . ?
H20B C20 H20C 109.5 . . ?
C15 C20 H20A 109.5 . . ?
C15 C20 H20B 109.5 . . ?
C15 C20 H20C 109.5 . . ?
C25 C30 H30A 109.5 . . ?
C25 C30 H30B 109.5 . . ?
C25 C30 H30C 109.5 . . ?
H30A C30 H30B 109.5 . . ?
H30A C30 H30C 109.5 . . ?
H30B C30 H30C 109.5 . . ?
B15 B14 H14 122.5 . . ?
B15 B14 B13 60.0(4) . . ?
B15 B14 B11 108.4(4) . . ?
B15 B14 B17 59.8(4) . . ?
C42 B14 H14 124.3 . . ?
C42 B14 B15 104.8(4) . . ?
C42 B14 B13 105.8(4) . . ?
C42 B14 B11 59.3(3) . . ?
C42 B14 B17 58.7(3) . . ?
B13 B14 H14 121.8 . . ?
B13 B14 B17 108.2(5) . . ?
B11 B14 H14 120.9 . . ?
B11 B14 B13 60.6(3) . . ?
B11 B14 B17 108.5(4) . . ?
B17 B14 H14 121.5 . . ?
C18 C13 Ti1 128.2(3) . . ?
C12 C13 Ti1 72.3(2) . . ?
C12 C13 C18 124.1(4) . . ?
C12 C13 C14 108.1(4) . . ?
C14 C13 Ti1 72.6(2) . . ?
C14 C13 C18 127.1(4) . . ?
C41 B12 H12 124.2 . . ?
C41 B12 B19 59.5(3) . . ?
C41 B12 B13 105.3(4) . . ?
C41 B12 B11 59.2(3) . . ?
C41 B12 B16 104.6(5) . . ?
B19 B12 H12 120.8 . . ?
B19 B12 B13 108.2(5) . . ?
B19 B12 B16 59.8(4) . . ?
B13 B12 H12 122.4 . . ?
B11 B12 H12 121.3 . . ?
B11 B12 B19 109.0(4) . . ?
B11 B12 B13 60.0(3) . . ?
B11 B12 B16 107.2(4) . . ?
B16 B12 H12 123.2 . . ?
B16 B12 B13 59.3(4) . . ?
C13 C12 Ti1 73.4(2) . . ?
C13 C12 C11 107.6(3) . . ?
C13 C12 C17 125.2(4) . . ?
C11 C12 Ti1 73.1(2) . . ?
C11 C12 C17 127.1(4) . . ?
C17 C12 Ti1 122.4(2) . . ?
B14 B15 H15 121.2 . . ?
B14 B15 B13 60.2(4) . . ?
B14 B15 B17 60.7(3) . . ?
B14 B15 B18 109.1(4) . . ?
B13 B15 H15 121.2 . . ?
B13 B15 B17 109.2(4) . . ?
B13 B15 B18 108.3(5) . . ?
B16 B15 B14 107.9(4) . . ?
B16 B15 H15 122.5 . . ?
B16 B15 B13 60.3(4) . . ?
B16 B15 B17 107.8(5) . . ?
B16 B15 B18 58.8(4) . . ?
B17 B15 H15 120.9 . . ?
B17 B15 B18 60.9(4) . . ?
B18 B15 H15 121.5 . . ?
C1 C5 Ti2 73.9(2) . . ?
C1 C5 C6 126.9(5) . . ?
C6 C5 Ti2 122.0(3) . . ?
C4 C5 Ti2 73.2(2) . . ?
C4 C5 C1 107.9(4) . . ?
C4 C5 C6 125.1(5) . . ?
C3 C4 Ti2 73.8(2) . . ?
C3 C4 C10 125.5(4) . . ?
C5 C4 Ti2 72.4(2) . . ?
C5 C4 C3 108.0(4) . . ?
C5 C4 C10 126.1(4) . . ?
C10 C4 Ti2 125.0(3) . . ?
C25 C24 Ti4 72.8(2) . . ?
C25 C24 C29 125.2(4) . . ?
C29 C24 Ti4 125.8(3) . . ?
C23 C24 Ti4 72.5(2) . . ?
C23 C24 C25 108.2(3) . . ?
C23 C24 C29 126.3(4) . . ?
C32 C37 H37A 109.5 . . ?
C32 C37 H37B 109.5 . . ?
C32 C37 H37C 109.5 . . ?
H37A C37 H37B 109.5 . . ?
H37A C37 H37C 109.5 . . ?
H37B C37 H37C 109.5 . . ?
C25 C21 Ti4 72.3(2) . . ?
C25 C21 C26 124.8(4) . . ?
C22 C21 Ti4 72.1(2) . . ?
C22 C21 C25 107.4(3) . . ?
C22 C21 C26 127.4(4) . . ?
C26 C21 Ti4 126.9(3) . . ?
H19A C19 H19B 109.5 . . ?
H19A C19 H19C 109.5 . . ?
H19B C19 H19C 109.5 . . ?
C14 C19 H19A 109.5 . . ?
C14 C19 H19B 109.5 . . ?
C14 C19 H19C 109.5 . . ?
B14 C42 S3 122.4(3) . . ?
B14 C42 B11 61.6(3) . . ?
B14 C42 B20 113.8(3) . . ?
C41 C42 S3 116.5(2) . . ?
C41 C42 B14 110.3(3) . . ?
C41 C42 B11 61.2(3) . . ?
C41 C42 B17 111.3(3) . . ?
C41 C42 B20 61.9(3) . . ?
B11 C42 S3 116.2(3) . . ?
B11 C42 B20 114.2(4) . . ?
B17 C42 S3 122.8(3) . . ?
B17 C42 B14 62.3(3) . . ?
B17 C42 B11 113.4(4) . . ?
B17 C42 B20 62.5(3) . . ?
B20 C42 S3 116.8(3) . . ?
C16 C11 Ti1 126.6(3) . . ?
C12 C11 Ti1 72.09(19) . . ?
C12 C11 C16 126.2(4) . . ?
C15 C11 Ti1 73.0(2) . . ?
C15 C11 C16 125.4(4) . . ?
C15 C11 C12 107.9(3) . . ?
B12 C41 S4 122.6(3) . . ?
B12 C41 B19 62.4(4) . . ?
B12 C41 B11 62.4(3) . . ?
B12 C41 B20 113.8(4) . . ?
C42 C41 S4 115.9(2) . . ?
C42 C41 B12 111.6(3) . . ?
C42 C41 B19 111.2(3) . . ?
C42 C41 B11 62.0(3) . . ?
C42 C41 B20 61.8(3) . . ?
B19 C41 S4 122.2(3) . . ?
B19 C41 B20 61.9(3) . . ?
B11 C41 S4 116.4(3) . . ?
B11 C41 B19 114.1(3) . . ?
B11 C41 B20 114.7(3) . . ?
B20 C41 S4 116.0(3) . . ?
B12 B19 H19 121.4 . . ?
B12 B19 B20 108.2(4) . . ?
C41 B19 B12 58.1(3) . . ?
C41 B19 H19 124.7 . . ?
C41 B19 B16 103.9(4) . . ?
C41 B19 B18 105.2(4) . . ?
C41 B19 B20 59.4(3) . . ?
B16 B19 B12 60.2(4) . . ?
B16 B19 H19 123.3 . . ?
B16 B19 B20 107.0(4) . . ?
B18 B19 B12 108.0(5) . . ?
B18 B19 H19 122.3 . . ?
B18 B19 B16 59.0(4) . . ?
B18 B19 B20 60.2(4) . . ?
B20 B19 H19 121.4 . . ?
C13 C14 Ti1 72.9(2) . . ?
C13 C14 C19 124.4(4) . . ?
C19 C14 Ti1 127.5(3) . . ?
C15 C14 Ti1 73.0(2) . . ?
C15 C14 C13 107.9(3) . . ?
C15 C14 C19 127.0(4) . . ?
C21 C22 Ti4 73.8(2) . . ?
C21 C22 C27 125.8(4) . . ?
C21 C22 C23 108.9(4) . . ?
C27 C22 Ti4 123.5(3) . . ?
C23 C22 Ti4 72.8(2) . . ?
C23 C22 C27 125.2(4) . . ?
C24 C29 H29A 109.5 . . ?
C24 C29 H29B 109.5 . . ?
C24 C29 H29C 109.5 . . ?
H29A C29 H29B 109.5 . . ?
H29A C29 H29C 109.5 . . ?
H29B C29 H29C 109.5 . . ?
B14 B13 B12 107.0(4) . . ?
B14 B13 H13 122.3 . . ?
B14 B13 B11 59.7(3) . . ?
B14 B13 B16 107.2(6) . . ?
B12 B13 H13 122.2 . . ?
B15 B13 B14 59.8(4) . . ?
B15 B13 B12 107.6(5) . . ?
B15 B13 H13 121.8 . . ?
B15 B13 B11 107.5(5) . . ?
B15 B13 B16 59.8(4) . . ?
B11 B13 B12 59.3(3) . . ?
B11 B13 H13 122.2 . . ?
B16 B13 B12 59.9(4) . . ?
B16 B13 H13 122.1 . . ?
B16 B13 B11 107.2(4) . . ?
C44 B7 B2 58.3(3) . . ?
C44 B7 H7 124.4 . . ?
C44 B7 B4 104.7(4) . . ?
C44 B7 B10 59.4(2) . . ?
C44 B7 B8 105.4(4) . . ?
B2 B7 H7 122.0 . . ?
B4 B7 B2 59.6(3) . . ?
B4 B7 H7 122.5 . . ?
B10 B7 B2 107.9(4) . . ?
B10 B7 H7 121.2 . . ?
B10 B7 B4 108.1(4) . . ?
B8 B7 B2 107.6(4) . . ?
B8 B7 H7 122.2 . . ?
B8 B7 B4 60.0(4) . . ?
B8 B7 B10 60.0(3) . . ?
C44 B1 B2 58.4(3) . . ?
C44 B1 H1 124.5 . . ?
C44 B1 B3 104.8(4) . . ?
C44 B1 B6 105.2(4) . . ?
B2 B1 H1 122.3 . . ?
C43 B1 C44 57.3(2) . . ?
C43 B1 B2 104.7(4) . . ?
C43 B1 H1 124.3 . . ?
C43 B1 B3 105.4(4) . . ?
C43 B1 B6 58.9(3) . . ?
B3 B1 B2 59.9(4) . . ?
B3 B1 H1 122.6 . . ?
B6 B1 B2 108.4(4) . . ?
B6 B1 H1 121.6 . . ?
B6 B1 B3 60.6(4) . . ?
B2 B4 B7 60.6(3) . . ?
B2 B4 H4 121.7 . . ?
B7 B4 H4 121.6 . . ?
B3 B4 B2 60.0(4) . . ?
B3 B4 B7 108.7(4) . . ?
B3 B4 H4 121.2 . . ?
B3 B4 B8 108.4(5) . . ?
B5 B4 B2 107.8(4) . . ?
B5 B4 B7 107.7(4) . . ?
B5 B4 H4 121.8 . . ?
B5 B4 B3 60.2(4) . . ?
B5 B4 B8 60.2(4) . . ?
B8 B4 B2 107.7(4) . . ?
B8 B4 B7 59.2(3) . . ?
B8 B4 H4 121.9 . . ?
C22 C27 H27A 109.5 . . ?
C22 C27 H27B 109.5 . . ?
C22 C27 H27C 109.5 . . ?
H27A C27 H27B 109.5 . . ?
H27A C27 H27C 109.5 . . ?
H27B C27 H27C 109.5 . . ?
C24 C23 Ti4 73.2(2) . . ?
C24 C23 C22 107.9(4) . . ?
C24 C23 C28 126.8(4) . . ?
C22 C23 Ti4 72.6(2) . . ?
C22 C23 C28 124.7(4) . . ?
C28 C23 Ti4 127.2(3) . . ?
C12 C17 H17A 109.5 . . ?
C12 C17 H17B 109.5 . . ?
C12 C17 H17C 109.5 . . ?
H17A C17 H17B 109.5 . . ?
H17A C17 H17C 109.5 . . ?
H17B C17 H17C 109.5 . . ?
C4 C10 H10A 109.5 . . ?
C4 C10 H10B 109.5 . . ?
C4 C10 H10C 109.5 . . ?
H10A C10 H10B 109.5 . . ?
H10A C10 H10C 109.5 . . ?
H10B C10 H10C 109.5 . . ?
C23 C28 H28A 109.5 . . ?
C23 C28 H28B 109.5 . . ?
C23 C28 H28C 109.5 . . ?
H28A C28 H28B 109.5 . . ?
H28A C28 H28C 109.5 . . ?
H28B C28 H28C 109.5 . . ?
C31 C36 H36A 109.5 . . ?
C31 C36 H36B 109.5 . . ?
C31 C36 H36C 109.5 . . ?
H36A C36 H36B 109.5 . . ?
H36A C36 H36C 109.5 . . ?
H36B C36 H36C 109.5 . . ?
C21 C26 H26A 109.5 . . ?
C21 C26 H26B 109.5 . . ?
C21 C26 H26C 109.5 . . ?
H26A C26 H26B 109.5 . . ?
H26A C26 H26C 109.5 . . ?
H26B C26 H26C 109.5 . . ?
C34 C39 H39A 109.5 . . ?
C34 C39 H39B 109.5 . . ?
C34 C39 H39C 109.5 . . ?
H39A C39 H39B 109.5 . . ?
H39A C39 H39C 109.5 . . ?
H39B C39 H39C 109.5 . . ?
C1 C7 H7A 109.5 . . ?
C1 C7 H7B 109.5 . . ?
C1 C7 H7C 109.5 . . ?
H7A C7 H7B 109.5 . . ?
H7A C7 H7C 109.5 . . ?
H7B C7 H7C 109.5 . . ?
C20 C15 Ti1 127.9(3) . . ?
C11 C15 Ti1 72.9(2) . . ?
C11 C15 C20 124.1(4) . . ?
C11 C15 C14 108.4(3) . . ?
C14 C15 Ti1 72.7(2) . . ?
C14 C15 C20 126.8(4) . . ?
B14 B11 B12 108.1(4) . . ?
B14 B11 B13 59.7(3) . . ?
B14 B11 H11 122.0 . . ?
B12 B11 B13 60.7(3) . . ?
B12 B11 H11 122.1 . . ?
C42 B11 B14 59.1(3) . . ?
C42 B11 B12 104.3(4) . . ?
C42 B11 B13 105.0(4) . . ?
C42 B11 H11 124.6 . . ?
C41 B11 B14 104.8(4) . . ?
C41 B11 B12 58.4(3) . . ?
C41 B11 C42 56.9(2) . . ?
C41 B11 B13 105.2(4) . . ?
C41 B11 H11 124.6 . . ?
B13 B11 H11 122.6 . . ?
B12 B16 H16 121.6 . . ?
B15 B16 B12 108.4(4) . . ?
B15 B16 B19 109.4(5) . . ?
B15 B16 B13 60.0(4) . . ?
B15 B16 H16 121.1 . . ?
B19 B16 B12 60.0(4) . . ?
B19 B16 H16 121.1 . . ?
B13 B16 B12 60.8(4) . . ?
B13 B16 B19 109.5(4) . . ?
B13 B16 H16 120.6 . . ?
B18 B16 B12 109.0(4) . . ?
B18 B16 B15 61.6(4) . . ?
B18 B16 B19 60.5(4) . . ?
B18 B16 B13 110.3(5) . . ?
B18 B16 H16 120.3 . . ?
C43 B9 H9 124.9 . . ?
C43 B9 B6 58.4(3) . . ?
C43 B9 B5 103.9(4) . . ?
C43 B9 B10 59.2(3) . . ?
C43 B9 B8 104.2(4) . . ?
B6 B9 H9 121.8 . . ?
B5 B9 H9 123.1 . . ?
B5 B9 B6 59.6(3) . . ?
B10 B9 H9 121.6 . . ?
B10 B9 B6 107.9(4) . . ?
B10 B9 B5 107.1(4) . . ?
B10 B9 B8 59.5(3) . . ?
B8 B9 H9 123.0 . . ?
B8 B9 B6 107.1(4) . . ?
B8 B9 B5 59.3(3) . . ?
B14 B17 H17 121.6 . . ?
B14 B17 B18 107.7(5) . . ?
B14 B17 B20 108.3(4) . . ?
B15 B17 B14 59.5(4) . . ?
B15 B17 H17 122.4 . . ?
B15 B17 B18 60.4(4) . . ?
B15 B17 B20 108.0(4) . . ?
C42 B17 B14 58.9(3) . . ?
C42 B17 B15 104.8(4) . . ?
C42 B17 H17 124.5 . . ?
C42 B17 B18 104.6(4) . . ?
C42 B17 B20 59.2(3) . . ?
B18 B17 H17 122.6 . . ?
B20 B17 H17 121.4 . . ?
B20 B17 B18 59.4(3) . . ?
B15 B18 B17 58.7(4) . . ?
B15 B18 H18 122.5 . . ?
B19 B18 B15 107.8(5) . . ?
B19 B18 B17 107.6(4) . . ?
B19 B18 H18 121.4 . . ?
B19 B18 B20 60.2(3) . . ?
B16 B18 B15 59.6(4) . . ?
B16 B18 B19 60.5(4) . . ?
B16 B18 B17 106.6(5) . . ?
B16 B18 H18 121.9 . . ?
B16 B18 B20 108.2(5) . . ?
B17 B18 H18 122.7 . . ?
B20 B18 B15 107.1(4) . . ?
B20 B18 B17 60.0(3) . . ?
B20 B18 H18 121.7 . . ?
B2 B3 B1 60.1(3) . . ?
B2 B3 H3 121.7 . . ?
B2 B3 B6 107.5(4) . . ?
B1 B3 H3 121.8 . . ?
B1 B3 B6 59.4(3) . . ?
B4 B3 B2 60.4(4) . . ?
B4 B3 B1 108.4(4) . . ?
B4 B3 H3 121.5 . . ?
B4 B3 B6 107.9(4) . . ?
B4 B3 B5 59.7(4) . . ?
B6 B3 H3 122.1 . . ?
B5 B3 B2 107.8(4) . . ?
B5 B3 B1 107.6(4) . . ?
B5 B3 H3 122.0 . . ?
B5 B3 B6 60.0(4) . . ?
C33 C38 H38A 109.5 . . ?
C33 C38 H38B 109.5 . . ?
C33 C38 H38C 109.5 . . ?
H38A C38 H38B 109.5 . . ?
H38A C38 H38C 109.5 . . ?
H38B C38 H38C 109.5 . . ?
C2 C8 H8A 109.5 . . ?
C2 C8 H8B 109.5 . . ?
C2 C8 H8C 109.5 . . ?
H8A C8 H8B 109.5 . . ?
H8A C8 H8C 109.5 . . ?
H8B C8 H8C 109.5 . . ?
C43 B6 B1 59.2(3) . . ?
C43 B6 B9 58.9(3) . . ?
C43 B6 B3 105.1(4) . . ?
C43 B6 H6 124.4 . . ?
C43 B6 B5 104.7(4) . . ?
B1 B6 B9 108.6(4) . . ?
B1 B6 B3 59.9(4) . . ?
B1 B6 H6 121.3 . . ?
B1 B6 B5 107.5(5) . . ?
B9 B6 H6 121.1 . . ?
B3 B6 B9 108.1(4) . . ?
B3 B6 H6 122.5 . . ?
B5 B6 B9 60.2(3) . . ?
B5 B6 B3 59.4(4) . . ?
B5 B6 H6 122.8 . . ?
B4 B5 B9 109.0(4) . . ?
B4 B5 B3 60.1(4) . . ?
B4 B5 B6 108.6(4) . . ?
B4 B5 H5 121.3 . . ?
B4 B5 B8 60.3(4) . . ?
B9 B5 H5 121.1 . . ?
B3 B5 B9 109.0(4) . . ?
B3 B5 B6 60.5(4) . . ?
B3 B5 H5 121.2 . . ?
B3 B5 B8 108.5(5) . . ?
B6 B5 B9 60.2(3) . . ?
B6 B5 H5 121.5 . . ?
B8 B5 B9 60.2(3) . . ?
B8 B5 B6 108.2(4) . . ?
B8 B5 H5 121.6 . . ?
C44 B10 B7 58.8(3) . . ?
C44 B10 B9 105.2(3) . . ?
C44 B10 H10 124.4 . . ?
C44 B10 B8 104.4(3) . . ?
C43 B10 C44 57.3(2) . . ?
C43 B10 B7 104.7(3) . . ?
C43 B10 B9 58.7(3) . . ?
C43 B10 H10 124.6 . . ?
C43 B10 B8 104.5(4) . . ?
B7 B10 B9 108.2(4) . . ?
B7 B10 H10 122.2 . . ?
B9 B10 H10 121.7 . . ?
B8 B10 B7 59.5(3) . . ?
B8 B10 B9 60.4(3) . . ?
B8 B10 H10 123.3 . . ?
C35 C40 H40A 109.5 . . ?
C35 C40 H40B 109.5 . . ?
C35 C40 H40C 109.5 . . ?
H40A C40 H40B 109.5 . . ?
H40A C40 H40C 109.5 . . ?
H40B C40 H40C 109.5 . . ?
C42 B20 C41 56.3(3) . . ?
C42 B20 B19 104.2(4) . . ?
C42 B20 B17 58.3(3) . . ?
C42 B20 B18 104.9(4) . . ?
C42 B20 H20 124.8 . . ?
C41 B20 B19 58.7(3) . . ?
C41 B20 B17 103.5(4) . . ?
C41 B20 B18 104.3(4) . . ?
C41 B20 H20 125.3 . . ?
B19 B20 B17 107.8(4) . . ?
B19 B20 B18 59.6(4) . . ?
B19 B20 H20 122.3 . . ?
B17 B20 H20 122.3 . . ?
B18 B20 B17 60.7(3) . . ?
B18 B20 H20 122.7 . . ?
B7 B8 B4 60.7(3) . . ?
B7 B8 B9 108.9(3) . . ?
B7 B8 B5 108.4(4) . . ?
B7 B8 B10 60.5(3) . . ?
B7 B8 H8 121.1 . . ?
B4 B8 B9 108.5(4) . . ?
B4 B8 H8 121.4 . . ?
B9 B8 H8 121.3 . . ?
B5 B8 B4 59.5(4) . . ?
B5 B8 B9 60.4(3) . . ?
B5 B8 H8 121.7 . . ?
B10 B8 B4 109.0(4) . . ?
B10 B8 B9 60.2(3) . . ?
B10 B8 B5 108.5(4) . . ?
B10 B8 H8 121.2 . . ?

loop_
_geom_bond_atom_site_label_1
_geom_bond_atom_site_label_2
_geom_bond_distance
_geom_bond_site_symmetry_2
_geom_bond_publ_flag
Ti2 Ti5 3.3044(8) . ?
Ti2 Ti3 3.2394(8) . ?
Ti2 S8 2.4750(10) . ?
Ti2 S10 2.4760(10) . ?
Ti2 S6 2.4270(11) . ?
Ti2 O2 1.920(2) . ?
Ti2 C2 2.410(4) . ?
Ti2 C1 2.394(4) . ?
Ti2 C3 2.400(4) . ?
Ti2 C5 2.364(4) . ?
Ti2 C4 2.373(4) . ?
Ti6 S5 2.4398(11) . ?
Ti6 S8 2.4785(11) . ?
Ti6 S9 2.4322(11) . ?
Ti6 S6 2.4186(11) . ?
Ti6 C31 2.379(4) . ?
Ti6 C32 2.356(4) . ?
Ti6 C34 2.385(4) . ?
Ti6 C33 2.366(4) . ?
Ti6 C35 2.394(4) . ?
Ti4 Ti5 3.2299(8) . ?
Ti4 Ti3 3.2825(8) . ?
Ti4 S7 2.4445(11) . ?
Ti4 S5 2.4636(11) . ?
Ti4 S9 2.4787(10) . ?
Ti4 O1 1.921(2) . ?
Ti4 C25 2.389(4) . ?
Ti4 C24 2.389(3) . ?
Ti4 C21 2.398(4) . ?
Ti4 C22 2.377(4) . ?
Ti4 C23 2.381(4) . ?
Ti1 S7 2.4126(10) . ?
Ti1 S8 2.4230(11) . ?
Ti1 S9 2.4634(11) . ?
Ti1 S10 2.4679(10) . ?
Ti1 C13 2.397(4) . ?
Ti1 C12 2.383(3) . ?
Ti1 C11 2.396(3) . ?
Ti1 C14 2.393(4) . ?
Ti1 C15 2.397(4) . ?
Ti5 Ti3 3.1284(8) . ?
Ti5 S7 2.4747(10) . ?
Ti5 S2 2.3707(11) . ?
Ti5 S10 2.4163(10) . ?
Ti5 S1 2.4061(11) . ?
Ti5 O1 1.915(2) . ?
Ti5 O2 2.069(2) . ?
Ti3 S4 2.3975(10) . ?
Ti3 S3 2.3675(10) . ?
Ti3 S5 2.4098(10) . ?
Ti3 S6 2.4831(10) . ?
Ti3 O1 2.047(2) . ?
Ti3 O2 1.937(2) . ?
S4 C41 1.785(4) . ?
S3 C42 1.773(4) . ?
S2 C44 1.769(4) . ?
S1 C43 1.789(4) . ?
C44 B2 1.705(6) . ?
C44 C43 1.650(6) . ?
C44 B7 1.712(6) . ?
C44 B1 1.731(7) . ?
C44 B10 1.724(6) . ?
C25 C30 1.497(6) . ?
C25 C24 1.414(6) . ?
C25 C21 1.431(5) . ?
C9 H9A 0.9600 . ?
C9 H9B 0.9600 . ?
C9 H9C 0.9600 . ?
C9 C3 1.508(6) . ?
C31 C32 1.380(7) . ?
C31 C35 1.383(6) . ?
C31 C36 1.511(7) . ?
B2 H2 1.1000 . ?
B2 B7 1.786(8) . ?
B2 B1 1.764(9) . ?
B2 B4 1.768(8) . ?
B2 B3 1.760(10) . ?
C18 H18A 0.9600 . ?
C18 H18B 0.9600 . ?
C18 H18C 0.9600 . ?
C18 C13 1.501(6) . ?
C32 C33 1.434(7) . ?
C32 C37 1.510(7) . ?
C43 B1 1.708(7) . ?
C43 B9 1.711(6) . ?
C43 B6 1.702(6) . ?
C43 B10 1.719(6) . ?
C34 C33 1.413(6) . ?
C34 C35 1.391(6) . ?
C34 C39 1.509(6) . ?
C2 C1 1.419(7) . ?
C2 C3 1.397(6) . ?
C2 C8 1.504(6) . ?
C1 C5 1.413(7) . ?
C1 C7 1.500(7) . ?
C33 C38 1.485(7) . ?
C3 C4 1.411(6) . ?
C16 H16A 0.9600 . ?
C16 H16B 0.9600 . ?
C16 H16C 0.9600 . ?
C16 C11 1.490(6) . ?
C35 C40 1.521(7) . ?
C6 H6A 0.9600 . ?
C6 H6B 0.9600 . ?
C6 H6C 0.9600 . ?
C6 C5 1.501(6) . ?
C20 H20A 0.9600 . ?
C20 H20B 0.9600 . ?
C20 H20C 0.9600 . ?
C20 C15 1.502(6) . ?
C30 H30A 0.9600 . ?
C30 H30B 0.9600 . ?
C30 H30C 0.9600 . ?
B14 H14 1.1000 . ?
B14 B15 1.753(8) . ?
B14 C42 1.716(6) . ?
B14 B13 1.760(9) . ?
B14 B11 1.760(8) . ?
B14 B17 1.775(10) . ?
C13 C12 1.410(5) . ?
C13 C14 1.419(6) . ?
B12 H12 1.1000 . ?
B12 C41 1.694(6) . ?
B12 B19 1.768(10) . ?
B12 B13 1.788(9) . ?
B12 B11 1.763(8) . ?
B12 B16 1.773(9) . ?
C12 C11 1.431(5) . ?
C12 C17 1.497(5) . ?
B15 H15 1.1000 . ?
B15 B13 1.757(11) . ?
B15 B16 1.753(10) . ?
B15 B17 1.758(9) . ?
B15 B18 1.789(11) . ?
C5 C4 1.402(6) . ?
C4 C10 1.492(6) . ?
C24 C29 1.509(6) . ?
C24 C23 1.406(6) . ?
C37 H37A 0.9600 . ?
C37 H37B 0.9600 . ?
C37 H37C 0.9600 . ?
C21 C22 1.399(6) . ?
C21 C26 1.492(6) . ?
C19 H19A 0.9600 . ?
C19 H19B 0.9600 . ?
C19 H19C 0.9600 . ?
C19 C14 1.510(6) . ?
C42 C41 1.633(5) . ?
C42 B11 1.721(7) . ?
C42 B17 1.713(6) . ?
C42 B20 1.729(7) . ?
C11 C15 1.403(6) . ?
C41 B19 1.719(6) . ?
C41 B11 1.708(7) . ?
C41 B20 1.731(7) . ?
B19 H19 1.1000 . ?
B19 B16 1.766(9) . ?
B19 B18 1.765(9) . ?
B19 B20 1.775(9) . ?
C14 C15 1.413(6) . ?
C22 C27 1.495(6) . ?
C22 C23 1.415(6) . ?
C29 H29A 0.9600 . ?
C29 H29B 0.9600 . ?
C29 H29C 0.9600 . ?
B13 H13 1.1000 . ?
B13 B11 1.776(8) . ?
B13 B16 1.762(11) . ?
B7 H7 1.1000 . ?
B7 B4 1.772(8) . ?
B7 B10 1.764(7) . ?
B7 B8 1.745(8) . ?
B1 H1 1.1000 . ?
B1 B3 1.763(8) . ?
B1 B6 1.753(9) . ?
B4 H4 1.1000 . ?
B4 B3 1.753(10) . ?
B4 B5 1.745(10) . ?
B4 B8 1.759(9) . ?
C27 H27A 0.9600 . ?
C27 H27B 0.9600 . ?
C27 H27C 0.9600 . ?
C23 C28 1.497(6) . ?
C17 H17A 0.9600 . ?
C17 H17B 0.9600 . ?
C17 H17C 0.9600 . ?
C10 H10A 0.9600 . ?
C10 H10B 0.9600 . ?
C10 H10C 0.9600 . ?
C28 H28A 0.9600 . ?
C28 H28B 0.9600 . ?
C28 H28C 0.9600 . ?
C36 H36A 0.9600 . ?
C36 H36B 0.9600 . ?
C36 H36C 0.9600 . ?
C26 H26A 0.9600 . ?
C26 H26B 0.9600 . ?
C26 H26C 0.9600 . ?
C39 H39A 0.9600 . ?
C39 H39B 0.9600 . ?
C39 H39C 0.9600 . ?
C7 H7A 0.9600 . ?
C7 H7B 0.9600 . ?
C7 H7C 0.9600 . ?
B11 H11 1.1000 . ?
B16 H16 1.1000 . ?
B16 B18 1.739(11) . ?
B9 H9 1.1000 . ?
B9 B6 1.776(8) . ?
B9 B5 1.776(8) . ?
B9 B10 1.769(8) . ?
B9 B8 1.772(8) . ?
B17 H17 1.1000 . ?
B17 B18 1.799(9) . ?
B17 B20 1.786(8) . ?
B18 H18 1.1000 . ?
B18 B20 1.775(8) . ?
B3 H3 1.1000 . ?
B3 B6 1.775(10) . ?
B3 B5 1.755(10) . ?
C38 H38A 0.9600 . ?
C38 H38B 0.9600 . ?
C38 H38C 0.9600 . ?
C8 H8A 0.9600 . ?
C8 H8B 0.9600 . ?
C8 H8C 0.9600 . ?
B6 H6 1.1000 . ?
B6 B5 1.766(8) . ?
B5 H5 1.1000 . ?
B5 B8 1.756(9) . ?
B10 H10 1.1000 . ?
B10 B8 1.756(7) . ?
C40 H40A 0.9600 . ?
C40 H40B 0.9600 . ?
C40 H40C 0.9600 . ?
B20 H20 1.1000 . ?
B8 H8 1.1000 . ?

loop_
_geom_torsion_atom_site_label_1
_geom_torsion_atom_site_label_2
_geom_torsion_atom_site_label_3
_geom_torsion_atom_site_label_4
_geom_torsion
_geom_torsion_site_symmetry_1
_geom_torsion_site_symmetry_2
_geom_torsion_site_symmetry_3
_geom_torsion_site_symmetry_4
_geom_torsion_publ_flag
Ti2 C2 C1 C5 63.7(3) . . . . ?
Ti2 C2 C1 C7 -125.0(5) . . . . ?
Ti2 C2 C3 C9 124.2(4) . . . . ?
Ti2 C2 C3 C4 -63.7(3) . . . . ?
Ti2 C1 C5 C6 -118.2(4) . . . . ?
Ti2 C1 C5 C4 65.8(3) . . . . ?
Ti2 C3 C4 C5 -64.8(3) . . . . ?
Ti2 C3 C4 C10 121.8(4) . . . . ?
Ti2 C5 C4 C3 65.8(3) . . . . ?
Ti2 C5 C4 C10 -120.9(4) . . . . ?
Ti6 C31 C32 C33 -65.4(3) . . . . ?
Ti6 C31 C32 C37 120.2(5) . . . . ?
Ti6 C31 C35 C34 64.2(3) . . . . ?
Ti6 C31 C35 C40 -124.8(4) . . . . ?
Ti6 C32 C33 C34 -65.9(3) . . . . ?
Ti6 C32 C33 C38 119.5(4) . . . . ?
Ti6 C34 C33 C32 64.8(3) . . . . ?
Ti6 C34 C33 C38 -120.5(4) . . . . ?
Ti6 C34 C35 C31 -64.1(3) . . . . ?
Ti6 C34 C35 C40 124.6(4) . . . . ?
Ti4 C25 C24 C29 -122.0(4) . . . . ?
Ti4 C25 C24 C23 64.4(3) . . . . ?
Ti4 C25 C21 C22 -64.1(3) . . . . ?
Ti4 C25 C21 C26 123.1(4) . . . . ?
Ti4 C24 C23 C22 64.8(3) . . . . ?
Ti4 C24 C23 C28 -124.3(4) . . . . ?
Ti4 C21 C22 C27 120.0(4) . . . . ?
Ti4 C21 C22 C23 -64.9(3) . . . . ?
Ti4 C22 C23 C24 -65.2(3) . . . . ?
Ti4 C22 C23 C28 123.6(4) . . . . ?
Ti1 C13 C12 C11 65.6(2) . . . . ?
Ti1 C13 C12 C17 -118.2(3) . . . . ?
Ti1 C13 C14 C19 124.1(4) . . . . ?
Ti1 C13 C14 C15 -65.1(2) . . . . ?
Ti1 C12 C11 C16 -122.7(4) . . . . ?
Ti1 C12 C11 C15 64.7(2) . . . . ?
Ti1 C11 C15 C20 -124.6(4) . . . . ?
Ti1 C11 C15 C14 64.5(3) . . . . ?
Ti1 C14 C15 C20 124.8(4) . . . . ?
Ti1 C14 C15 C11 -64.6(2) . . . . ?
Ti5 S2 C44 B2 147.4(3) . . . . ?
Ti5 S2 C44 C43 5.3(3) . . . . ?
Ti5 S2 C44 B7 -135.3(3) . . . . ?
Ti5 S2 C44 B1 74.3(3) . . . . ?
Ti5 S2 C44 B10 -63.6(3) . . . . ?
Ti5 S1 C43 C44 -5.6(3) . . . . ?
Ti5 S1 C43 B1 -75.8(3) . . . . ?
Ti5 S1 C43 B9 135.3(3) . . . . ?
Ti5 S1 C43 B6 -148.3(3) . . . . ?
Ti5 S1 C43 B10 63.5(3) . . . . ?
Ti3 S4 C41 B12 -139.4(3) . . . . ?
Ti3 S4 C41 C42 3.5(3) . . . . ?
Ti3 S4 C41 B19 144.9(4) . . . . ?
Ti3 S4 C41 B11 -66.6(3) . . . . ?
Ti3 S4 C41 B20 73.1(3) . . . . ?
Ti3 S3 C42 B14 138.5(3) . . . . ?
Ti3 S3 C42 C41 -2.3(3) . . . . ?
Ti3 S3 C42 B11 66.8(3) . . . . ?
Ti3 S3 C42 B17 -145.7(4) . . . . ?
Ti3 S3 C42 B20 -72.6(3) . . . . ?
S4 C41 B19 B12 112.9(4) . . . . ?
S4 C41 B19 B16 153.7(4) . . . . ?
S4 C41 B19 B18 -145.1(4) . . . . ?
S4 C41 B19 B20 -104.5(4) . . . . ?
S4 C41 B11 B14 142.9(3) . . . . ?
S4 C41 B11 B12 -114.8(4) . . . . ?
S4 C41 B11 C42 106.8(3) . . . . ?
S4 C41 B11 B13 -155.0(3) . . . . ?
S4 C41 B20 C42 -106.9(3) . . . . ?
S4 C41 B20 B19 114.4(4) . . . . ?
S4 C41 B20 B17 -142.8(3) . . . . ?
S4 C41 B20 B18 154.5(3) . . . . ?
S3 C42 C41 S4 -0.8(4) . . . . ?
S3 C42 C41 B12 146.0(4) . . . . ?
S3 C42 C41 B19 -146.3(3) . . . . ?
S3 C42 C41 B11 106.8(3) . . . . ?
S3 C42 C41 B20 -107.7(4) . . . . ?
S3 C42 B11 B14 114.4(3) . . . . ?
S3 C42 B11 B12 -142.9(3) . . . . ?
S3 C42 B11 C41 -107.2(3) . . . . ?
S3 C42 B11 B13 154.2(3) . . . . ?
S3 C42 B17 B14 -112.5(4) . . . . ?
S3 C42 B17 B15 -152.0(4) . . . . ?
S3 C42 B17 B18 145.4(4) . . . . ?
S3 C42 B17 B20 105.6(4) . . . . ?
S3 C42 B20 C41 107.2(3) . . . . ?
S3 C42 B20 B19 142.8(3) . . . . ?
S3 C42 B20 B17 -114.9(4) . . . . ?
S3 C42 B20 B18 -155.4(4) . . . . ?
S2 C44 B2 B7 112.9(4) . . . . ?
S2 C44 B2 B1 -106.0(4) . . . . ?
S2 C44 B2 B4 152.1(4) . . . . ?
S2 C44 B2 B3 -145.8(3) . . . . ?
S2 C44 C43 S1 0.3(4) . . . . ?
S2 C44 C43 B1 108.6(3) . . . . ?
S2 C44 C43 B9 -144.8(3) . . . . ?
S2 C44 C43 B6 147.3(3) . . . . ?
S2 C44 C43 B10 -106.3(3) . . . . ?
S2 C44 B7 B2 -114.6(4) . . . . ?
S2 C44 B7 B4 -153.6(3) . . . . ?
S2 C44 B7 B10 103.8(4) . . . . ?
S2 C44 B7 B8 144.0(3) . . . . ?
S2 C44 B1 B2 115.6(4) . . . . ?
S2 C44 B1 C43 -106.0(3) . . . . ?
S2 C44 B1 B3 155.0(4) . . . . ?
S2 C44 B1 B6 -141.9(3) . . . . ?
S2 C44 B10 C43 107.1(3) . . . . ?
S2 C44 B10 B7 -115.0(4) . . . . ?
S2 C44 B10 B9 142.7(3) . . . . ?
S2 C44 B10 B8 -154.7(3) . . . . ?
S1 C43 B1 C44 106.3(3) . . . . ?
S1 C43 B1 B2 142.0(3) . . . . ?
S1 C43 B1 B3 -155.8(4) . . . . ?
S1 C43 B1 B6 -115.2(4) . . . . ?
S1 C43 B9 B6 113.8(4) . . . . ?
S1 C43 B9 B5 154.0(3) . . . . ?
S1 C43 B9 B10 -104.2(3) . . . . ?
S1 C43 B9 B8 -144.6(3) . . . . ?
S1 C43 B6 B1 105.3(4) . . . . ?
S1 C43 B6 B9 -112.2(4) . . . . ?
S1 C43 B6 B3 145.5(3) . . . . ?
S1 C43 B6 B5 -152.8(4) . . . . ?
S1 C43 B10 C44 -106.6(3) . . . . ?
S1 C43 B10 B7 -143.0(3) . . . . ?
S1 C43 B10 B9 114.4(4) . . . . ?
S1 C43 B10 B8 155.4(3) . . . . ?
C44 B2 B7 B4 135.1(5) . . . . ?
C44 B2 B7 B10 34.2(3) . . . . ?
C44 B2 B7 B8 97.6(4) . . . . ?
C44 B2 B1 C43 -35.3(3) . . . . ?
C44 B2 B1 B3 -134.8(4) . . . . ?
C44 B2 B1 B6 -96.9(4) . . . . ?
C44 B2 B4 B7 -38.7(4) . . . . ?
C44 B2 B4 B3 100.0(5) . . . . ?
C44 B2 B4 B5 62.0(6) . . . . ?
C44 B2 B4 B8 -1.5(6) . . . . ?
C44 B2 B3 B1 39.7(3) . . . . ?
C44 B2 B3 B4 -98.4(4) . . . . ?
C44 B2 B3 B6 2.6(5) . . . . ?
C44 B2 B3 B5 -60.7(5) . . . . ?
C44 C43 B1 B2 35.7(3) . . . . ?
C44 C43 B1 B3 98.0(4) . . . . ?
C44 C43 B1 B6 138.6(4) . . . . ?
C44 C43 B9 B6 -103.7(4) . . . . ?
C44 C43 B9 B5 -63.5(4) . . . . ?
C44 C43 B9 B10 38.3(3) . . . . ?
C44 C43 B9 B8 -2.2(5) . . . . ?
C44 C43 B6 B1 -38.8(3) . . . . ?
C44 C43 B6 B9 103.7(4) . . . . ?
C44 C43 B6 B3 1.4(5) . . . . ?
C44 C43 B6 B5 63.1(5) . . . . ?
C44 C43 B10 B7 -36.3(3) . . . . ?
C44 C43 B10 B9 -139.0(4) . . . . ?
C44 C43 B10 B8 -98.0(4) . . . . ?
C44 B7 B4 B2 38.4(4) . . . . ?
C44 B7 B4 B3 1.2(6) . . . . ?
C44 B7 B4 B5 -62.5(5) . . . . ?
C44 B7 B4 B8 -99.5(4) . . . . ?
C44 B7 B10 C43 35.7(3) . . . . ?
C44 B7 B10 B9 97.1(4) . . . . ?
C44 B7 B10 B8 134.1(4) . . . . ?
C44 B7 B8 B4 98.3(4) . . . . ?
C44 B7 B8 B9 -2.8(5) . . . . ?
C44 B7 B8 B5 61.4(5) . . . . ?
C44 B7 B8 B10 -39.9(3) . . . . ?
C44 B1 B3 B2 -38.7(4) . . . . ?
C44 B1 B3 B4 -1.0(6) . . . . ?
C44 B1 B3 B6 99.3(4) . . . . ?
C44 B1 B3 B5 62.0(6) . . . . ?
C44 B1 B6 C43 35.2(3) . . . . ?
C44 B1 B6 B9 1.9(5) . . . . ?
C44 B1 B6 B3 -98.7(4) . . . . ?
C44 B1 B6 B5 -61.8(5) . . . . ?
C44 B10 B8 B7 39.4(3) . . . . ?
C44 B10 B8 B4 1.4(5) . . . . ?
C44 B10 B8 B9 -99.5(4) . . . . ?
C44 B10 B8 B5 -61.8(5) . . . . ?
C25 C24 C23 Ti4 -64.6(3) . . . . ?
C25 C24 C23 C22 0.2(4) . . . . ?
C25 C24 C23 C28 171.1(4) . . . . ?
C25 C21 C22 Ti4 64.2(2) . . . . ?
C25 C21 C22 C27 -175.9(4) . . . . ?
C25 C21 C22 C23 -0.7(4) . . . . ?
C9 C3 C4 Ti2 -123.0(4) . . . . ?
C9 C3 C4 C5 172.2(4) . . . . ?
C9 C3 C4 C10 -1.2(6) . . . . ?
C31 C32 C33 Ti6 66.2(3) . . . . ?
C31 C32 C33 C34 0.4(4) . . . . ?
C31 C32 C33 C38 -174.3(4) . . . . ?
B2 C44 C43 S1 -146.8(3) . . . . ?
B2 C44 C43 B1 -38.5(3) . . . . ?
B2 C44 C43 B9 68.2(4) . . . . ?
B2 C44 C43 B6 0.3(4) . . . . ?
B2 C44 C43 B10 106.7(4) . . . . ?
B2 C44 B7 B4 -39.0(4) . . . . ?
B2 C44 B7 B10 -141.6(4) . . . . ?
B2 C44 B7 B8 -101.4(5) . . . . ?
B2 C44 B1 C43 138.4(4) . . . . ?
B2 C44 B1 B3 39.5(4) . . . . ?
B2 C44 B1 B6 102.5(4) . . . . ?
B2 C44 B10 C43 -100.7(4) . . . . ?
B2 C44 B10 B7 37.2(4) . . . . ?
B2 C44 B10 B9 -65.2(5) . . . . ?
B2 C44 B10 B8 -2.5(5) . . . . ?
B2 B7 B4 B3 -37.1(5) . . . . ?
B2 B7 B4 B5 -100.9(5) . . . . ?
B2 B7 B4 B8 -137.9(4) . . . . ?
B2 B7 B10 C44 -33.7(3) . . . . ?
B2 B7 B10 C43 1.9(5) . . . . ?
B2 B7 B10 B9 63.4(4) . . . . ?
B2 B7 B10 B8 100.4(4) . . . . ?
B2 B7 B8 B4 37.3(4) . . . . ?
B2 B7 B8 B9 -63.8(5) . . . . ?
B2 B7 B8 B5 0.4(5) . . . . ?
B2 B7 B8 B10 -100.9(4) . . . . ?
B2 B1 B3 B4 37.7(5) . . . . ?
B2 B1 B3 B6 138.0(4) . . . . ?
B2 B1 B3 B5 100.8(5) . . . . ?
B2 B1 B6 C43 96.4(4) . . . . ?
B2 B1 B6 B9 63.1(5) . . . . ?
B2 B1 B6 B3 -37.6(4) . . . . ?
B2 B1 B6 B5 -0.6(5) . . . . ?
B2 B4 B3 B1 -37.5(5) . . . . ?
B2 B4 B3 B6 -100.4(4) . . . . ?
B2 B4 B3 B5 -137.6(4) . . . . ?
B2 B4 B5 B9 -63.7(5) . . . . ?
B2 B4 B5 B3 37.8(4) . . . . ?
B2 B4 B5 B6 0.2(6) . . . . ?
B2 B4 B5 B8 -100.6(4) . . . . ?
B2 B4 B8 B7 -37.8(4) . . . . ?
B2 B4 B8 B9 64.0(6) . . . . ?
B2 B4 B8 B5 100.8(5) . . . . ?
B2 B4 B8 B10 0.0(6) . . . . ?
B2 B3 B6 C43 -2.4(5) . . . . ?
B2 B3 B6 B1 37.4(4) . . . . ?
B2 B3 B6 B9 -64.1(5) . . . . ?
B2 B3 B6 B5 -100.8(5) . . . . ?
B2 B3 B5 B4 -38.0(4) . . . . ?
B2 B3 B5 B9 63.4(6) . . . . ?
B2 B3 B5 B6 100.4(4) . . . . ?
B2 B3 B5 B8 -0.6(6) . . . . ?
C18 C13 C12 Ti1 124.6(4) . . . . ?
C18 C13 C12 C11 -169.8(3) . . . . ?
C18 C13 C12 C17 6.4(6) . . . . ?
C18 C13 C14 Ti1 -125.2(4) . . . . ?
C18 C13 C14 C19 -1.1(6) . . . . ?
C18 C13 C14 C15 169.7(4) . . . . ?
C32 C31 C35 Ti6 -64.0(3) . . . . ?
C32 C31 C35 C34 0.2(5) . . . . ?
C32 C31 C35 C40 171.2(4) . . . . ?
C43 C44 B2 B7 -103.1(4) . . . . ?
C43 C44 B2 B1 38.0(3) . . . . ?
C43 C44 B2 B4 -63.9(5) . . . . ?
C43 C44 B2 B3 -1.8(5) . . . . ?
C43 C44 B7 B2 102.8(4) . . . . ?
C43 C44 B7 B4 63.8(4) . . . . ?
C43 C44 B7 B10 -38.8(3) . . . . ?
C43 C44 B7 B8 1.4(5) . . . . ?
C43 C44 B1 B2 -138.4(4) . . . . ?
C43 C44 B1 B3 -99.0(5) . . . . ?
C43 C44 B1 B6 -35.9(3) . . . . ?
C43 C44 B10 B7 137.9(4) . . . . ?
C43 C44 B10 B9 35.6(3) . . . . ?
C43 C44 B10 B8 98.2(4) . . . . ?
C43 B1 B3 B2 -98.3(4) . . . . ?
C43 B1 B3 B4 -60.6(6) . . . . ?
C43 B1 B3 B6 39.7(4) . . . . ?
C43 B1 B3 B5 2.5(6) . . . . ?
C43 B1 B6 B9 -33.3(3) . . . . ?
C43 B1 B6 B3 -134.0(4) . . . . ?
C43 B1 B6 B5 -97.0(4) . . . . ?
C43 B9 B6 B1 33.5(3) . . . . ?
C43 B9 B6 B3 97.0(4) . . . . ?
C43 B9 B6 B5 133.4(5) . . . . ?
C43 B9 B5 B4 61.5(5) . . . . ?
C43 B9 B5 B3 -2.5(6) . . . . ?
C43 B9 B5 B6 -39.6(4) . . . . ?
C43 B9 B5 B8 98.4(4) . . . . ?
C43 B9 B10 C44 -34.9(3) . . . . ?
C43 B9 B10 B7 -96.5(4) . . . . ?
C43 B9 B10 B8 -133.1(4) . . . . ?
C43 B9 B8 B7 3.0(5) . . . . ?
C43 B9 B8 B4 -61.5(5) . . . . ?
C43 B9 B8 B5 -98.0(4) . . . . ?
C43 B9 B8 B10 40.3(3) . . . . ?
C43 B6 B5 B4 -61.6(6) . . . . ?
C43 B6 B5 B9 40.0(4) . . . . ?
C43 B6 B5 B3 -99.1(5) . . . . ?
C43 B6 B5 B8 2.3(6) . . . . ?
C43 B10 B8 B7 98.7(4) . . . . ?
C43 B10 B8 B4 60.8(5) . . . . ?
C43 B10 B8 B9 -40.1(4) . . . . ?
C43 B10 B8 B5 -2.5(5) . . . . ?
C2 C1 C5 Ti2 -64.9(3) . . . . ?
C2 C1 C5 C6 176.9(4) . . . . ?
C2 C1 C5 C4 0.9(4) . . . . ?
C2 C3 C4 Ti2 64.8(3) . . . . ?
C2 C3 C4 C5 0.0(4) . . . . ?
C2 C3 C4 C10 -173.4(4) . . . . ?
C1 C2 C3 Ti2 64.2(3) . . . . ?
C1 C2 C3 C9 -171.6(4) . . . . ?
C1 C2 C3 C4 0.5(4) . . . . ?
C1 C5 C4 Ti2 -66.3(3) . . . . ?
C1 C5 C4 C3 -0.5(4) . . . . ?
C1 C5 C4 C10 172.8(4) . . . . ?
C33 C34 C35 Ti6 64.1(3) . . . . ?
C33 C34 C35 C31 0.0(4) . . . . ?
C33 C34 C35 C40 -171.3(4) . . . . ?
C3 C2 C1 Ti2 -64.6(3) . . . . ?
C3 C2 C1 C5 -0.9(5) . . . . ?
C3 C2 C1 C7 170.4(4) . . . . ?
C16 C11 C15 Ti1 123.3(4) . . . . ?
C16 C11 C15 C20 -1.4(6) . . . . ?
C16 C11 C15 C14 -172.2(3) . . . . ?
C35 C31 C32 Ti6 65.0(3) . . . . ?
C35 C31 C32 C33 -0.4(5) . . . . ?
C35 C31 C32 C37 -174.8(4) . . . . ?
C35 C34 C33 Ti6 -65.1(3) . . . . ?
C35 C34 C33 C32 -0.3(4) . . . . ?
C35 C34 C33 C38 174.5(4) . . . . ?
C6 C5 C4 Ti2 117.6(4) . . . . ?
C6 C5 C4 C3 -176.6(4) . . . . ?
C6 C5 C4 C10 -3.3(6) . . . . ?
C30 C25 C24 Ti4 122.1(4) . . . . ?
C30 C25 C24 C29 0.1(6) . . . . ?
C30 C25 C24 C23 -173.5(4) . . . . ?
C30 C25 C21 Ti4 -122.2(4) . . . . ?
C30 C25 C21 C22 173.7(4) . . . . ?
C30 C25 C21 C26 0.9(6) . . . . ?
B14 B15 B13 B12 -99.8(4) . . . . ?
B14 B15 B13 B11 -37.3(4) . . . . ?
B14 B15 B13 B16 -137.3(4) . . . . ?
B14 B15 B16 B12 0.2(7) . . . . ?
B14 B15 B16 B19 -63.6(7) . . . . ?
B14 B15 B16 B13 38.2(4) . . . . ?
B14 B15 B16 B18 -101.9(5) . . . . ?
B14 B15 B17 C42 39.2(4) . . . . ?
B14 B15 B17 B18 137.8(4) . . . . ?
B14 B15 B17 B20 101.1(4) . . . . ?
B14 B15 B18 B19 61.8(6) . . . . ?
B14 B15 B18 B16 99.8(5) . . . . ?
B14 B15 B18 B17 -38.3(4) . . . . ?
B14 B15 B18 B20 -1.6(7) . . . . ?
B14 C42 C41 S4 -146.1(3) . . . . ?
B14 C42 C41 B12 0.7(5) . . . . ?
B14 C42 C41 B19 68.3(5) . . . . ?
B14 C42 C41 B11 -38.5(4) . . . . ?
B14 C42 C41 B20 106.9(4) . . . . ?
B14 C42 B11 B12 102.7(4) . . . . ?
B14 C42 B11 C41 138.4(4) . . . . ?
B14 C42 B11 B13 39.8(4) . . . . ?
B14 C42 B17 B15 -39.5(4) . . . . ?
B14 C42 B17 B18 -102.1(5) . . . . ?
B14 C42 B17 B20 -141.9(4) . . . . ?
B14 C42 B20 C41 -101.2(4) . . . . ?
B14 C42 B20 B19 -65.6(4) . . . . ?
B14 C42 B20 B17 36.7(4) . . . . ?
B14 C42 B20 B18 -3.8(5) . . . . ?
B14 B13 B11 B12 -137.7(5) . . . . ?
B14 B13 B11 C42 -39.5(4) . . . . ?
B14 B13 B11 C41 -98.6(4) . . . . ?
B14 B13 B16 B12 100.0(4) . . . . ?
B14 B13 B16 B15 -37.9(4) . . . . ?
B14 B13 B16 B19 63.8(6) . . . . ?
B14 B13 B16 B18 -0.9(6) . . . . ?
B14 B17 B18 B15 37.4(4) . . . . ?
B14 B17 B18 B19 -63.1(6) . . . . ?
B14 B17 B18 B16 0.5(5) . . . . ?
B14 B17 B18 B20 -101.2(4) . . . . ?
B14 B17 B20 C42 -33.8(3) . . . . ?
B14 B17 B20 C41 1.2(5) . . . . ?
B14 B17 B20 B19 62.2(5) . . . . ?
B14 B17 B20 B18 100.1(5) . . . . ?
C13 C12 C11 Ti1 -65.8(2) . . . . ?
C13 C12 C11 C16 171.5(3) . . . . ?
C13 C12 C11 C15 -1.0(4) . . . . ?
C13 C14 C15 Ti1 65.1(2) . . . . ?
C13 C14 C15 C20 -170.1(4) . . . . ?
C13 C14 C15 C11 0.4(4) . . . . ?
B12 C41 B19 B16 40.9(4) . . . . ?
B12 C41 B19 B18 102.0(5) . . . . ?
B12 C41 B19 B20 142.6(4) . . . . ?
B12 C41 B11 B14 -102.3(4) . . . . ?
B12 C41 B11 C42 -138.5(4) . . . . ?
B12 C41 B11 B13 -40.3(4) . . . . ?
B12 C41 B20 C42 102.7(4) . . . . ?
B12 C41 B20 B19 -36.0(4) . . . . ?
B12 C41 B20 B17 66.8(5) . . . . ?
B12 C41 B20 B18 4.1(5) . . . . ?
B12 B19 B16 B15 100.6(6) . . . . ?
B12 B19 B16 B13 36.6(5) . . . . ?
B12 B19 B16 B18 139.4(4) . . . . ?
B12 B19 B18 B15 1.1(5) . . . . ?
B12 B19 B18 B16 -36.4(4) . . . . ?
B12 B19 B18 B17 63.0(6) . . . . ?
B12 B19 B18 B20 101.0(4) . . . . ?
B12 B19 B20 C42 -1.6(5) . . . . ?
B12 B19 B20 C41 32.9(3) . . . . ?
B12 B19 B20 B17 -62.4(5) . . . . ?
B12 B19 B20 B18 -100.8(5) . . . . ?
B12 B13 B11 B14 137.7(5) . . . . ?
B12 B13 B11 C42 98.3(4) . . . . ?
B12 B13 B11 C41 39.2(4) . . . . ?
B12 B13 B16 B15 -137.9(4) . . . . ?
B12 B13 B16 B19 -36.2(5) . . . . ?
B12 B13 B16 B18 -101.0(5) . . . . ?
B12 B16 B18 B15 -101.2(5) . . . . ?
B12 B16 B18 B19 36.6(4) . . . . ?
B12 B16 B18 B17 -64.7(6) . . . . ?
B12 B16 B18 B20 -1.6(7) . . . . ?
C12 C13 C14 Ti1 64.1(2) . . . . ?
C12 C13 C14 C19 -171.8(4) . . . . ?
C12 C13 C14 C15 -1.1(4) . . . . ?
C12 C11 C15 Ti1 -64.1(2) . . . . ?
C12 C11 C15 C20 171.2(3) . . . . ?
C12 C11 C15 C14 0.4(4) . . . . ?
B15 B14 C42 S3 152.6(4) . . . . ?
B15 B14 C42 C41 -64.5(5) . . . . ?
B15 B14 C42 B11 -102.8(5) . . . . ?
B15 B14 C42 B17 39.6(4) . . . . ?
B15 B14 C42 B20 2.8(5) . . . . ?
B15 B14 B13 B12 100.8(6) . . . . ?
B15 B14 B13 B11 138.0(5) . . . . ?
B15 B14 B13 B16 37.8(4) . . . . ?
B15 B14 B11 B12 0.5(6) . . . . ?
B15 B14 B11 C42 96.7(5) . . . . ?
B15 B14 B11 C41 61.6(5) . . . . ?
B15 B14 B11 B13 -37.6(5) . . . . ?
B15 B14 B17 C42 -134.5(4) . . . . ?
B15 B14 B17 B18 -37.8(4) . . . . ?
B15 B14 B17 B20 -100.6(5) . . . . ?
B15 B13 B11 B14 37.3(4) . . . . ?
B15 B13 B11 B12 -100.4(6) . . . . ?
B15 B13 B11 C42 -2.2(6) . . . . ?
B15 B13 B11 C41 -61.3(5) . . . . ?
B15 B13 B16 B12 137.9(4) . . . . ?
B15 B13 B16 B19 101.7(6) . . . . ?
B15 B13 B16 B18 36.9(4) . . . . ?
B15 B16 B18 B19 137.7(4) . . . . ?
B15 B16 B18 B17 36.5(4) . . . . ?
B15 B16 B18 B20 99.6(5) . . . . ?
B15 B17 B18 B19 -100.5(6) . . . . ?
B15 B17 B18 B16 -36.9(4) . . . . ?
B15 B17 B18 B20 -138.6(5) . . . . ?
B15 B17 B20 C42 -96.8(5) . . . . ?
B15 B17 B20 C41 -61.8(5) . . . . ?
B15 B17 B20 B19 -0.7(6) . . . . ?
B15 B17 B20 B18 37.2(5) . . . . ?
B15 B18 B20 C42 3.1(6) . . . . ?
B15 B18 B20 C41 61.5(5) . . . . ?
B15 B18 B20 B19 101.1(6) . . . . ?
B15 B18 B20 B17 -36.2(5) . . . . ?
C24 C25 C21 Ti4 64.9(3) . . . . ?
C24 C25 C21 C22 0.9(4) . . . . ?
C24 C25 C21 C26 -171.9(4) . . . . ?
C37 C32 C33 Ti6 -119.2(4) . . . . ?
C37 C32 C33 C34 174.9(4) . . . . ?
C37 C32 C33 C38 0.3(7) . . . . ?
C21 C25 C24 Ti4 -65.0(2) . . . . ?
C21 C25 C24 C29 172.9(4) . . . . ?
C21 C25 C24 C23 -0.7(4) . . . . ?
C21 C22 C23 Ti4 65.5(3) . . . . ?
C21 C22 C23 C24 0.3(4) . . . . ?
C21 C22 C23 C28 -170.8(4) . . . . ?
C19 C14 C15 Ti1 -124.5(4) . . . . ?
C19 C14 C15 C20 0.3(6) . . . . ?
C19 C14 C15 C11 170.9(4) . . . . ?
C42 B14 B15 B13 99.9(4) . . . . ?
C42 B14 B15 B16 61.7(6) . . . . ?
C42 B14 B15 B17 -39.1(4) . . . . ?
C42 B14 B15 B18 -0.7(6) . . . . ?
C42 B14 B13 B12 2.6(6) . . . . ?
C42 B14 B13 B15 -98.3(5) . . . . ?
C42 B14 B13 B11 39.8(4) . . . . ?
C42 B14 B13 B16 -60.4(5) . . . . ?
C42 B14 B11 B12 -96.2(4) . . . . ?
C42 B14 B11 C41 -35.1(3) . . . . ?
C42 B14 B11 B13 -134.3(5) . . . . ?
C42 B14 B17 B15 134.5(4) . . . . ?
C42 B14 B17 B18 96.7(4) . . . . ?
C42 B14 B17 B20 33.9(3) . . . . ?
C42 C41 B19 B12 -104.1(4) . . . . ?
C42 C41 B19 B16 -63.2(5) . . . . ?
C42 C41 B19 B18 -2.0(6) . . . . ?
C42 C41 B19 B20 38.5(4) . . . . ?
C42 C41 B11 B14 36.1(3) . . . . ?
C42 C41 B11 B12 138.5(4) . . . . ?
C42 C41 B11 B13 98.2(4) . . . . ?
C42 C41 B20 B19 -138.7(4) . . . . ?
C42 C41 B20 B17 -35.9(3) . . . . ?
C42 C41 B20 B18 -98.6(4) . . . . ?
C42 B17 B18 B15 98.9(5) . . . . ?
C42 B17 B18 B19 -1.6(7) . . . . ?
C42 B17 B18 B16 62.0(5) . . . . ?
C42 B17 B18 B20 -39.7(4) . . . . ?
C42 B17 B20 C41 35.0(3) . . . . ?
C42 B17 B20 B19 96.1(4) . . . . ?
C42 B17 B20 B18 134.0(5) . . . . ?
C41 B12 B19 B16 -133.0(4) . . . . ?
C41 B12 B19 B18 -97.0(4) . . . . ?
C41 B12 B19 B20 -33.4(3) . . . . ?
C41 B12 B13 B14 -2.2(7) . . . . ?
C41 B12 B13 B15 60.8(5) . . . . ?
C41 B12 B13 B11 -39.6(4) . . . . ?
C41 B12 B13 B16 98.2(5) . . . . ?
C41 B12 B11 B14 96.6(4) . . . . ?
C41 B12 B11 C42 35.0(3) . . . . ?
C41 B12 B11 B13 134.3(5) . . . . ?
C41 B12 B16 B15 -61.6(6) . . . . ?
C41 B12 B16 B19 40.7(4) . . . . ?
C41 B12 B16 B13 -99.3(5) . . . . ?
C41 B12 B16 B18 3.9(6) . . . . ?
C41 C42 B11 B14 -138.4(4) . . . . ?
C41 C42 B11 B12 -35.7(3) . . . . ?
C41 C42 B11 B13 -98.6(4) . . . . ?
C41 C42 B17 B14 102.5(4) . . . . ?
C41 C42 B17 B15 63.0(5) . . . . ?
C41 C42 B17 B18 0.3(6) . . . . ?
C41 C42 B17 B20 -39.4(4) . . . . ?
C41 C42 B20 B19 35.5(3) . . . . ?
C41 C42 B20 B17 137.9(4) . . . . ?
C41 C42 B20 B18 97.4(4) . . . . ?
C41 B19 B16 B12 -39.8(4) . . . . ?
C41 B19 B16 B15 60.8(6) . . . . ?
C41 B19 B16 B13 -3.2(7) . . . . ?
C41 B19 B16 B18 99.6(5) . . . . ?
C41 B19 B18 B15 -59.7(5) . . . . ?
C41 B19 B18 B16 -97.3(5) . . . . ?
C41 B19 B18 B17 2.2(7) . . . . ?
C41 B19 B18 B20 40.2(4) . . . . ?
C41 B19 B20 C42 -34.5(3) . . . . ?
C41 B19 B20 B17 -95.3(4) . . . . ?
C41 B19 B20 B18 -133.7(5) . . . . ?
B19 B12 C41 S4 -112.3(4) . . . . ?
B19 B12 C41 C42 103.4(4) . . . . ?
B19 B12 C41 B11 142.4(4) . . . . ?
B19 B12 C41 B20 35.8(4) . . . . ?
B19 B12 B13 B14 -64.5(6) . . . . ?
B19 B12 B13 B15 -1.6(5) . . . . ?
B19 B12 B13 B11 -101.9(4) . . . . ?
B19 B12 B13 B16 35.9(4) . . . . ?
B19 B12 B11 B14 62.9(5) . . . . ?
B19 B12 B11 C42 1.2(5) . . . . ?
B19 B12 B11 C41 -33.8(3) . . . . ?
B19 B12 B11 B13 100.5(5) . . . . ?
B19 B12 B16 B15 -102.2(6) . . . . ?
B19 B12 B16 B13 -139.9(5) . . . . ?
B19 B12 B16 B18 -36.8(5) . . . . ?
B19 C41 B11 B14 -66.0(5) . . . . ?
B19 C41 B11 B12 36.3(4) . . . . ?
B19 C41 B11 C42 -102.2(4) . . . . ?
B19 C41 B11 B13 -4.0(5) . . . . ?
B19 C41 B20 C42 138.7(4) . . . . ?
B19 C41 B20 B17 102.8(4) . . . . ?
B19 C41 B20 B18 40.1(4) . . . . ?
B19 B16 B18 B15 -137.7(4) . . . . ?
B19 B16 B18 B17 -101.2(4) . . . . ?
B19 B16 B18 B20 -38.1(4) . . . . ?
B19 B18 B20 C42 -98.0(4) . . . . ?
B19 B18 B20 C41 -39.6(4) . . . . ?
B19 B18 B20 B17 -137.3(5) . . . . ?
C14 C13 C12 Ti1 -64.3(2) . . . . ?
C14 C13 C12 C11 1.3(4) . . . . ?
C14 C13 C12 C17 177.5(3) . . . . ?
C29 C24 C23 Ti4 121.9(4) . . . . ?
C29 C24 C23 C22 -173.3(4) . . . . ?
C29 C24 C23 C28 -2.4(6) . . . . ?
B13 B14 B15 B16 -38.3(5) . . . . ?
B13 B14 B15 B17 -139.0(4) . . . . ?
B13 B14 B15 B18 -100.6(5) . . . . ?
B13 B14 C42 S3 -145.0(4) . . . . ?
B13 B14 C42 C41 -2.1(5) . . . . ?
B13 B14 C42 B11 -40.4(4) . . . . ?
B13 B14 C42 B17 102.0(5) . . . . ?
B13 B14 C42 B20 65.3(5) . . . . ?
B13 B14 B11 B12 38.1(5) . . . . ?
B13 B14 B11 C42 134.3(5) . . . . ?
B13 B14 B11 C41 99.2(4) . . . . ?
B13 B14 B17 B15 36.7(4) . . . . ?
B13 B14 B17 C42 -97.8(4) . . . . ?
B13 B14 B17 B18 -1.1(5) . . . . ?
B13 B14 B17 B20 -63.9(5) . . . . ?
B13 B12 C41 S4 145.2(4) . . . . ?
B13 B12 C41 C42 1.0(6) . . . . ?
B13 B12 C41 B19 -102.5(5) . . . . ?
B13 B12 C41 B11 40.0(4) . . . . ?
B13 B12 C41 B20 -66.6(5) . . . . ?
B13 B12 B19 C41 97.3(4) . . . . ?
B13 B12 B19 B16 -35.6(4) . . . . ?
B13 B12 B19 B18 0.3(5) . . . . ?
B13 B12 B19 B20 64.0(5) . . . . ?
B13 B12 B11 B14 -37.7(5) . . . . ?
B13 B12 B11 C42 -99.3(5) . . . . ?
B13 B12 B11 C41 -134.3(5) . . . . ?
B13 B12 B16 B15 37.7(5) . . . . ?
B13 B12 B16 B19 139.9(5) . . . . ?
B13 B12 B16 B18 103.2(5) . . . . ?
B13 B15 B16 B12 -38.1(5) . . . . ?
B13 B15 B16 B19 -101.8(5) . . . . ?
B13 B15 B16 B18 -140.2(4) . . . . ?
B13 B15 B17 B14 -37.0(4) . . . . ?
B13 B15 B17 C42 2.1(6) . . . . ?
B13 B15 B17 B18 100.7(5) . . . . ?
B13 B15 B17 B20 64.0(6) . . . . ?
B13 B15 B18 B19 -2.1(6) . . . . ?
B13 B15 B18 B16 35.9(4) . . . . ?
B13 B15 B18 B17 -102.3(4) . . . . ?
B13 B15 B18 B20 -65.5(6) . . . . ?
B13 B16 B18 B15 -36.2(4) . . . . ?
B13 B16 B18 B19 101.5(5) . . . . ?
B13 B16 B18 B17 0.3(6) . . . . ?
B13 B16 B18 B20 63.4(6) . . . . ?
B7 C44 B2 B1 141.1(4) . . . . ?
B7 C44 B2 B4 39.2(4) . . . . ?
B7 C44 B2 B3 101.3(4) . . . . ?
B7 C44 C43 S1 145.6(3) . . . . ?
B7 C44 C43 B1 -106.1(4) . . . . ?
B7 C44 C43 B9 0.5(4) . . . . ?
B7 C44 C43 B6 -67.4(4) . . . . ?
B7 C44 C43 B10 39.0(3) . . . . ?
B7 C44 B1 B2 -37.5(4) . . . . ?
B7 C44 B1 C43 100.9(4) . . . . ?
B7 C44 B1 B3 1.9(6) . . . . ?
B7 C44 B1 B6 64.9(5) . . . . ?
B7 C44 B10 C43 -137.9(4) . . . . ?
B7 C44 B10 B9 -102.3(4) . . . . ?
B7 C44 B10 B8 -39.7(4) . . . . ?
B7 B2 B1 C44 34.4(4) . . . . ?
B7 B2 B1 C43 -0.9(5) . . . . ?
B7 B2 B1 B3 -100.4(5) . . . . ?
B7 B2 B1 B6 -62.5(5) . . . . ?
B7 B2 B4 B3 138.7(5) . . . . ?
B7 B2 B4 B5 100.7(5) . . . . ?
B7 B2 B4 B8 37.2(4) . . . . ?
B7 B2 B3 B1 101.3(4) . . . . ?
B7 B2 B3 B4 -36.8(4) . . . . ?
B7 B2 B3 B6 64.2(5) . . . . ?
B7 B2 B3 B5 0.8(5) . . . . ?
B7 B4 B3 B2 37.4(4) . . . . ?
B7 B4 B3 B1 -0.1(7) . . . . ?
B7 B4 B3 B6 -63.0(6) . . . . ?
B7 B4 B3 B5 -100.2(5) . . . . ?
B7 B4 B5 B9 0.3(6) . . . . ?
B7 B4 B5 B3 101.8(4) . . . . ?
B7 B4 B5 B6 64.2(5) . . . . ?
B7 B4 B5 B8 -36.6(4) . . . . ?
B7 B4 B8 B9 101.8(4) . . . . ?
B7 B4 B8 B5 138.6(4) . . . . ?
B7 B4 B8 B10 37.8(4) . . . . ?
B7 B10 B8 B4 -37.9(4) . . . . ?
B7 B10 B8 B9 -138.8(4) . . . . ?
B7 B10 B8 B5 -101.2(5) . . . . ?
B1 C44 B2 B7 -141.1(4) . . . . ?
B1 C44 B2 B4 -101.9(5) . . . . ?
B1 C44 B2 B3 -39.8(4) . . . . ?
B1 C44 C43 S1 -108.3(3) . . . . ?
B1 C44 C43 B9 106.6(4) . . . . ?
B1 C44 C43 B6 38.8(3) . . . . ?
B1 C44 C43 B10 145.1(3) . . . . ?
B1 C44 B7 B2 37.0(4) . . . . ?
B1 C44 B7 B4 -2.0(5) . . . . ?
B1 C44 B7 B10 -104.6(4) . . . . ?
B1 C44 B7 B8 -64.4(5) . . . . ?
B1 C44 B10 C43 -32.8(3) . . . . ?
B1 C44 B10 B7 105.1(4) . . . . ?
B1 C44 B10 B9 2.8(4) . . . . ?
B1 C44 B10 B8 65.5(4) . . . . ?
B1 B2 B7 C44 -34.9(4) . . . . ?
B1 B2 B7 B4 100.2(5) . . . . ?
B1 B2 B7 B10 -0.7(5) . . . . ?
B1 B2 B7 B8 62.7(5) . . . . ?
B1 B2 B4 B7 -101.3(4) . . . . ?
B1 B2 B4 B3 37.4(4) . . . . ?
B1 B2 B4 B5 -0.6(6) . . . . ?
B1 B2 B4 B8 -64.1(6) . . . . ?
B1 B2 B3 B4 -138.1(5) . . . . ?
B1 B2 B3 B6 -37.1(4) . . . . ?
B1 B2 B3 B5 -100.5(5) . . . . ?
B1 C43 B9 B6 -35.9(4) . . . . ?
B1 C43 B9 B5 4.3(5) . . . . ?
B1 C43 B9 B10 106.1(4) . . . . ?
B1 C43 B9 B8 65.6(5) . . . . ?
B1 C43 B6 B9 142.5(4) . . . . ?
B1 C43 B6 B3 40.2(4) . . . . ?
B1 C43 B6 B5 101.9(5) . . . . ?
B1 C43 B10 C44 33.7(3) . . . . ?
B1 C43 B10 B7 -2.7(5) . . . . ?
B1 C43 B10 B9 -105.3(4) . . . . ?
B1 C43 B10 B8 -64.3(4) . . . . ?
B1 B3 B6 C43 -39.8(3) . . . . ?
B1 B3 B6 B9 -101.5(4) . . . . ?
B1 B3 B6 B5 -138.2(4) . . . . ?
B1 B3 B5 B4 -101.4(5) . . . . ?
B1 B3 B5 B9 0.0(7) . . . . ?
B1 B3 B5 B6 37.0(4) . . . . ?
B1 B3 B5 B8 -64.0(6) . . . . ?
B1 B6 B5 B4 0.2(6) . . . . ?
B1 B6 B5 B9 101.9(4) . . . . ?
B1 B6 B5 B3 -37.2(4) . . . . ?
B1 B6 B5 B8 64.2(6) . . . . ?
B4 B2 B7 C44 -135.1(5) . . . . ?
B4 B2 B7 B10 -100.9(5) . . . . ?
B4 B2 B7 B8 -37.5(4) . . . . ?
B4 B2 B1 C44 97.6(4) . . . . ?
B4 B2 B1 C43 62.3(5) . . . . ?
B4 B2 B1 B3 -37.2(4) . . . . ?
B4 B2 B1 B6 0.7(5) . . . . ?
B4 B2 B3 B1 138.1(5) . . . . ?
B4 B2 B3 B6 101.0(5) . . . . ?
B4 B2 B3 B5 37.7(4) . . . . ?
B4 B7 B10 C44 -96.7(4) . . . . ?
B4 B7 B10 C43 -61.1(4) . . . . ?
B4 B7 B10 B9 0.4(5) . . . . ?
B4 B7 B10 B8 37.4(4) . . . . ?
B4 B7 B8 B9 -101.1(5) . . . . ?
B4 B7 B8 B5 -36.9(4) . . . . ?
B4 B7 B8 B10 -138.2(4) . . . . ?
B4 B3 B6 C43 61.4(5) . . . . ?
B4 B3 B6 B1 101.2(5) . . . . ?
B4 B3 B6 B9 -0.3(6) . . . . ?
B4 B3 B6 B5 -37.0(4) . . . . ?
B4 B3 B5 B9 101.4(5) . . . . ?
B4 B3 B5 B6 138.4(4) . . . . ?
B4 B3 B5 B8 37.4(4) . . . . ?
B4 B5 B8 B7 37.4(4) . . . . ?
B4 B5 B8 B9 139.2(4) . . . . ?
B4 B5 B8 B10 101.6(4) . . . . ?
C27 C22 C23 Ti4 -119.3(4) . . . . ?
C27 C22 C23 C24 175.5(4) . . . . ?
C27 C22 C23 C28 4.3(6) . . . . ?
C17 C12 C11 Ti1 118.1(4) . . . . ?
C17 C12 C11 C16 -4.6(6) . . . . ?
C17 C12 C11 C15 -177.2(3) . . . . ?
C36 C31 C32 Ti6 -123.5(4) . . . . ?
C36 C31 C32 C33 171.1(4) . . . . ?
C36 C31 C32 C37 -3.3(7) . . . . ?
C36 C31 C35 Ti6 124.7(5) . . . . ?
C36 C31 C35 C34 -171.1(4) . . . . ?
C36 C31 C35 C40 -0.2(7) . . . . ?
C26 C21 C22 Ti4 -123.3(4) . . . . ?
C26 C21 C22 C27 -3.3(6) . . . . ?
C26 C21 C22 C23 171.8(4) . . . . ?
C39 C34 C33 Ti6 122.2(4) . . . . ?
C39 C34 C33 C32 -172.9(4) . . . . ?
C39 C34 C33 C38 1.8(7) . . . . ?
C39 C34 C35 Ti6 -123.2(4) . . . . ?
C39 C34 C35 C31 172.7(4) . . . . ?
C39 C34 C35 C40 1.4(7) . . . . ?
C7 C1 C5 Ti2 123.8(4) . . . . ?
C7 C1 C5 C6 5.7(7) . . . . ?
C7 C1 C5 C4 -170.4(4) . . . . ?
B11 B14 B15 B13 37.8(4) . . . . ?
B11 B14 B15 B16 -0.4(7) . . . . ?
B11 B14 B15 B17 -101.2(4) . . . . ?
B11 B14 B15 B18 -62.8(6) . . . . ?
B11 B14 C42 S3 -104.6(4) . . . . ?
B11 B14 C42 C41 38.3(4) . . . . ?
B11 B14 C42 B17 142.4(4) . . . . ?
B11 B14 C42 B20 105.7(4) . . . . ?
B11 B14 B13 B12 -37.2(4) . . . . ?
B11 B14 B13 B15 -138.0(5) . . . . ?
B11 B14 B13 B16 -100.2(4) . . . . ?
B11 B14 B17 B15 100.9(4) . . . . ?
B11 B14 B17 C42 -33.6(3) . . . . ?
B11 B14 B17 B18 63.1(4) . . . . ?
B11 B14 B17 B20 0.4(5) . . . . ?
B11 B12 C41 S4 105.2(4) . . . . ?
B11 B12 C41 C42 -39.0(4) . . . . ?
B11 B12 C41 B19 -142.4(4) . . . . ?
B11 B12 C41 B20 -106.6(4) . . . . ?
B11 B12 B19 C41 33.6(3) . . . . ?
B11 B12 B19 B16 -99.3(5) . . . . ?
B11 B12 B19 B18 -63.4(5) . . . . ?
B11 B12 B19 B20 0.3(5) . . . . ?
B11 B12 B13 B14 37.4(4) . . . . ?
B11 B12 B13 B15 100.3(5) . . . . ?
B11 B12 B13 B16 137.8(5) . . . . ?
B11 B12 B16 B15 0.2(7) . . . . ?
B11 B12 B16 B19 102.4(4) . . . . ?
B11 B12 B16 B13 -37.6(4) . . . . ?
B11 B12 B16 B18 65.6(6) . . . . ?
B11 C42 C41 S4 -107.6(3) . . . . ?
B11 C42 C41 B12 39.2(4) . . . . ?
B11 C42 C41 B19 106.8(4) . . . . ?
B11 C42 C41 B20 145.5(4) . . . . ?
B11 C42 B17 B14 35.8(4) . . . . ?
B11 C42 B17 B15 -3.7(6) . . . . ?
B11 C42 B17 B18 -66.4(5) . . . . ?
B11 C42 B17 B20 -106.1(4) . . . . ?
B11 C42 B20 C41 -33.0(3) . . . . ?
B11 C42 B20 B19 2.6(5) . . . . ?
B11 C42 B20 B17 104.9(4) . . . . ?
B11 C42 B20 B18 64.4(5) . . . . ?
B11 C41 B19 B12 -36.3(4) . . . . ?
B11 C41 B19 B16 4.5(6) . . . . ?
B11 C41 B19 B18 65.7(6) . . . . ?
B11 C41 B19 B20 106.3(4) . . . . ?
B11 C41 B20 C42 33.4(3) . . . . ?
B11 C41 B20 B19 -105.3(4) . . . . ?
B11 C41 B20 B17 -2.5(5) . . . . ?
B11 C41 B20 B18 -65.2(5) . . . . ?
B11 B13 B16 B12 37.2(4) . . . . ?
B11 B13 B16 B15 -100.7(5) . . . . ?
B11 B13 B16 B19 1.0(7) . . . . ?
B11 B13 B16 B18 -63.7(6) . . . . ?
B16 B12 C41 S4 -153.2(4) . . . . ?
B16 B12 C41 C42 62.6(5) . . . . ?
B16 B12 C41 B19 -40.8(4) . . . . ?
B16 B12 C41 B11 101.6(5) . . . . ?
B16 B12 C41 B20 -5.0(5) . . . . ?
B16 B12 B19 C41 133.0(4) . . . . ?
B16 B12 B19 B18 35.9(4) . . . . ?
B16 B12 B19 B20 99.6(5) . . . . ?
B16 B12 B13 B14 -100.4(6) . . . . ?
B16 B12 B13 B15 -37.4(4) . . . . ?
B16 B12 B13 B11 -137.8(5) . . . . ?
B16 B12 B11 B14 -0.4(6) . . . . ?
B16 B12 B11 C42 -62.1(5) . . . . ?
B16 B12 B11 C41 -97.0(5) . . . . ?
B16 B12 B11 B13 37.3(5) . . . . ?
B16 B15 B13 B14 137.3(4) . . . . ?
B16 B15 B13 B12 37.5(4) . . . . ?
B16 B15 B13 B11 100.0(5) . . . . ?
B16 B15 B17 B14 -101.0(5) . . . . ?
B16 B15 B17 C42 -61.8(6) . . . . ?
B16 B15 B17 B18 36.8(5) . . . . ?
B16 B15 B17 B20 0.1(6) . . . . ?
B16 B15 B18 B19 -37.9(4) . . . . ?
B16 B15 B18 B17 -138.1(4) . . . . ?
B16 B15 B18 B20 -101.4(5) . . . . ?
B16 B19 B18 B15 37.5(4) . . . . ?
B16 B19 B18 B17 99.4(6) . . . . ?
B16 B19 B18 B20 137.5(5) . . . . ?
B16 B19 B20 C42 61.9(5) . . . . ?
B16 B19 B20 C41 96.3(5) . . . . ?
B16 B19 B20 B17 1.1(6) . . . . ?
B16 B19 B20 B18 -37.3(5) . . . . ?
B16 B13 B11 B14 100.2(6) . . . . ?
B16 B13 B11 B12 -37.5(5) . . . . ?
B16 B13 B11 C42 60.8(5) . . . . ?
B16 B13 B11 C41 1.7(6) . . . . ?
B16 B18 B20 C42 -59.7(6) . . . . ?
B16 B18 B20 C41 -1.4(6) . . . . ?
B16 B18 B20 B19 38.3(5) . . . . ?
B16 B18 B20 B17 -99.0(5) . . . . ?
B9 C43 B1 C44 -102.3(4) . . . . ?
B9 C43 B1 B2 -66.6(5) . . . . ?
B9 C43 B1 B3 -4.3(6) . . . . ?
B9 C43 B1 B6 36.3(4) . . . . ?
B9 C43 B6 B1 -142.5(4) . . . . ?
B9 C43 B6 B3 -102.3(4) . . . . ?
B9 C43 B6 B5 -40.6(4) . . . . ?
B9 C43 B10 C44 139.0(4) . . . . ?
B9 C43 B10 B7 102.6(4) . . . . ?
B9 C43 B10 B8 41.0(4) . . . . ?
B9 B6 B5 B4 -101.6(5) . . . . ?
B9 B6 B5 B3 -139.1(5) . . . . ?
B9 B6 B5 B8 -37.7(4) . . . . ?
B9 B5 B8 B7 -101.7(4) . . . . ?
B9 B5 B8 B4 -139.2(4) . . . . ?
B9 B5 B8 B10 -37.6(4) . . . . ?
B9 B10 B8 B7 138.8(4) . . . . ?
B9 B10 B8 B4 100.9(5) . . . . ?
B9 B10 B8 B5 37.7(4) . . . . ?
B17 B14 B15 B13 139.0(4) . . . . ?
B17 B14 B15 B16 100.8(5) . . . . ?
B17 B14 B15 B18 38.4(5) . . . . ?
B17 B14 C42 S3 113.0(4) . . . . ?
B17 B14 C42 C41 -104.1(4) . . . . ?
B17 B14 C42 B11 -142.4(4) . . . . ?
B17 B14 C42 B20 -36.8(4) . . . . ?
B17 B14 B13 B12 64.2(6) . . . . ?
B17 B14 B13 B15 -36.6(4) . . . . ?
B17 B14 B13 B11 101.4(4) . . . . ?
B17 B14 B13 B16 1.2(5) . . . . ?
B17 B14 B11 B12 -62.9(5) . . . . ?
B17 B14 B11 C42 33.3(3) . . . . ?
B17 B14 B11 C41 -1.8(5) . . . . ?
B17 B14 B11 B13 -100.9(5) . . . . ?
B17 B15 B13 B14 37.3(4) . . . . ?
B17 B15 B13 B12 -62.5(6) . . . . ?
B17 B15 B13 B11 0.0(6) . . . . ?
B17 B15 B13 B16 -100.0(5) . . . . ?
B17 B15 B16 B12 64.3(7) . . . . ?
B17 B15 B16 B19 0.6(7) . . . . ?
B17 B15 B16 B13 102.4(5) . . . . ?
B17 B15 B16 B18 -37.8(5) . . . . ?
B17 B15 B18 B19 100.2(4) . . . . ?
B17 B15 B18 B16 138.1(4) . . . . ?
B17 B15 B18 B20 36.8(4) . . . . ?
B17 C42 C41 S4 146.7(4) . . . . ?
B17 C42 C41 B12 -66.5(5) . . . . ?
B17 C42 C41 B19 1.1(5) . . . . ?
B17 C42 C41 B11 -105.8(4) . . . . ?
B17 C42 C41 B20 39.7(4) . . . . ?
B17 C42 B11 B14 -36.0(4) . . . . ?
B17 C42 B11 B12 66.7(5) . . . . ?
B17 C42 B11 C41 102.3(4) . . . . ?
B17 C42 B11 B13 3.7(5) . . . . ?
B17 C42 B20 C41 -137.9(4) . . . . ?
B17 C42 B20 B19 -102.3(4) . . . . ?
B17 C42 B20 B18 -40.5(4) . . . . ?
B17 B18 B20 C42 39.3(4) . . . . ?
B17 B18 B20 C41 97.7(4) . . . . ?
B17 B18 B20 B19 137.3(5) . . . . ?
B18 B15 B13 B14 102.0(4) . . . . ?
B18 B15 B13 B12 2.2(6) . . . . ?
B18 B15 B13 B11 64.8(6) . . . . ?
B18 B15 B13 B16 -35.2(4) . . . . ?
B18 B15 B16 B12 102.1(5) . . . . ?
B18 B15 B16 B19 38.3(5) . . . . ?
B18 B15 B16 B13 140.2(4) . . . . ?
B18 B15 B17 B14 -137.8(4) . . . . ?
B18 B15 B17 C42 -98.6(4) . . . . ?
B18 B15 B17 B20 -36.7(4) . . . . ?
B18 B19 B16 B12 -139.4(4) . . . . ?
B18 B19 B16 B15 -38.8(5) . . . . ?
B18 B19 B16 B13 -102.9(6) . . . . ?
B18 B19 B20 C42 99.2(4) . . . . ?
B18 B19 B20 C41 133.7(5) . . . . ?
B18 B19 B20 B17 38.4(4) . . . . ?
B18 B17 B20 C42 -134.0(5) . . . . ?
B18 B17 B20 C41 -98.9(5) . . . . ?
B18 B17 B20 B19 -37.9(5) . . . . ?
B3 B2 B7 C44 -98.3(4) . . . . ?
B3 B2 B7 B4 36.7(4) . . . . ?
B3 B2 B7 B10 -64.1(5) . . . . ?
B3 B2 B7 B8 -0.8(5) . . . . ?
B3 B2 B1 C44 134.8(4) . . . . ?
B3 B2 B1 C43 99.5(4) . . . . ?
B3 B2 B1 B6 37.9(4) . . . . ?
B3 B2 B4 B7 -138.7(5) . . . . ?
B3 B2 B4 B5 -37.9(4) . . . . ?
B3 B2 B4 B8 -101.5(5) . . . . ?
B3 B1 B6 C43 134.0(4) . . . . ?
B3 B1 B6 B9 100.6(4) . . . . ?
B3 B1 B6 B5 37.0(4) . . . . ?
B3 B4 B5 B9 -101.6(4) . . . . ?
B3 B4 B5 B6 -37.6(4) . . . . ?
B3 B4 B5 B8 -138.4(4) . . . . ?
B3 B4 B8 B7 -101.2(4) . . . . ?
B3 B4 B8 B9 0.5(6) . . . . ?
B3 B4 B8 B5 37.4(4) . . . . ?
B3 B4 B8 B10 -63.4(6) . . . . ?
B3 B6 B5 B4 37.4(4) . . . . ?
B3 B6 B5 B9 139.1(5) . . . . ?
B3 B6 B5 B8 101.4(5) . . . . ?
B3 B5 B8 B7 0.1(5) . . . . ?
B3 B5 B8 B4 -37.3(4) . . . . ?
B3 B5 B8 B9 101.8(4) . . . . ?
B3 B5 B8 B10 64.3(5) . . . . ?
C8 C2 C1 Ti2 122.4(4) . . . . ?
C8 C2 C1 C5 -173.9(4) . . . . ?
C8 C2 C1 C7 -2.6(7) . . . . ?
C8 C2 C3 Ti2 -122.7(5) . . . . ?
C8 C2 C3 C9 1.4(7) . . . . ?
C8 C2 C3 C4 173.6(4) . . . . ?
B6 C43 B1 C44 -138.6(3) . . . . ?
B6 C43 B1 B2 -102.8(4) . . . . ?
B6 C43 B1 B3 -40.6(4) . . . . ?
B6 C43 B9 B5 40.2(4) . . . . ?
B6 C43 B9 B10 142.0(4) . . . . ?
B6 C43 B9 B8 101.6(5) . . . . ?
B6 C43 B10 C44 102.2(4) . . . . ?
B6 C43 B10 B7 65.9(5) . . . . ?
B6 C43 B10 B9 -36.7(4) . . . . ?
B6 C43 B10 B8 4.2(5) . . . . ?
B6 B1 B3 B2 -138.0(4) . . . . ?
B6 B1 B3 B4 -100.3(5) . . . . ?
B6 B1 B3 B5 -37.3(5) . . . . ?
B6 B9 B5 B4 101.1(5) . . . . ?
B6 B9 B5 B3 37.1(5) . . . . ?
B6 B9 B5 B8 138.0(5) . . . . ?
B6 B9 B10 C44 -1.5(5) . . . . ?
B6 B9 B10 C43 33.4(3) . . . . ?
B6 B9 B10 B7 -63.0(4) . . . . ?
B6 B9 B10 B8 -99.7(4) . . . . ?
B6 B9 B8 B7 63.8(5) . . . . ?
B6 B9 B8 B4 -0.7(5) . . . . ?
B6 B9 B8 B5 -37.1(4) . . . . ?
B6 B9 B8 B10 101.1(4) . . . . ?
B6 B3 B5 B4 -138.4(4) . . . . ?
B6 B3 B5 B9 -37.0(4) . . . . ?
B6 B3 B5 B8 -101.0(4) . . . . ?
B6 B5 B8 B7 -64.1(6) . . . . ?
B6 B5 B8 B4 -101.5(5) . . . . ?
B6 B5 B8 B9 37.7(4) . . . . ?
B6 B5 B8 B10 0.1(6) . . . . ?
B5 B4 B3 B2 137.6(4) . . . . ?
B5 B4 B3 B1 100.0(5) . . . . ?
B5 B4 B3 B6 37.2(4) . . . . ?
B5 B4 B8 B7 -138.6(4) . . . . ?
B5 B4 B8 B9 -36.8(4) . . . . ?
B5 B4 B8 B10 -100.8(4) . . . . ?
B5 B9 B6 C43 -133.4(5) . . . . ?
B5 B9 B6 B1 -99.9(5) . . . . ?
B5 B9 B6 B3 -36.4(4) . . . . ?
B5 B9 B10 C44 61.4(4) . . . . ?
B5 B9 B10 C43 96.3(4) . . . . ?
B5 B9 B10 B7 -0.2(5) . . . . ?
B5 B9 B10 B8 -36.8(4) . . . . ?
B5 B9 B8 B7 101.0(5) . . . . ?
B5 B9 B8 B4 36.4(4) . . . . ?
B5 B9 B8 B10 138.2(4) . . . . ?
B5 B3 B6 C43 98.4(4) . . . . ?
B5 B3 B6 B1 138.2(4) . . . . ?
B5 B3 B6 B9 36.7(4) . . . . ?
B10 C44 B2 B7 -36.7(4) . . . . ?
B10 C44 B2 B1 104.4(4) . . . . ?
B10 C44 B2 B4 2.5(6) . . . . ?
B10 C44 B2 B3 64.6(5) . . . . ?
B10 C44 C43 S1 106.6(3) . . . . ?
B10 C44 C43 B1 -145.1(3) . . . . ?
B10 C44 C43 B9 -38.5(3) . . . . ?
B10 C44 C43 B6 -106.4(4) . . . . ?
B10 C44 B7 B2 141.6(4) . . . . ?
B10 C44 B7 B4 102.6(4) . . . . ?
B10 C44 B7 B8 40.2(4) . . . . ?
B10 C44 B1 B2 -105.5(4) . . . . ?
B10 C44 B1 C43 33.0(3) . . . . ?
B10 C44 B1 B3 -66.0(5) . . . . ?
B10 C44 B1 B6 -3.0(5) . . . . ?
B10 C43 B1 C44 -33.5(3) . . . . ?
B10 C43 B1 B2 2.3(5) . . . . ?
B10 C43 B1 B3 64.5(5) . . . . ?
B10 C43 B1 B6 105.1(4) . . . . ?
B10 C43 B9 B6 -142.0(4) . . . . ?
B10 C43 B9 B5 -101.8(4) . . . . ?
B10 C43 B9 B8 -40.4(4) . . . . ?
B10 C43 B6 B1 -106.0(4) . . . . ?
B10 C43 B6 B9 36.5(4) . . . . ?
B10 C43 B6 B3 -65.8(5) . . . . ?
B10 C43 B6 B5 -4.1(6) . . . . ?
B10 B7 B4 B2 100.5(4) . . . . ?
B10 B7 B4 B3 63.4(6) . . . . ?
B10 B7 B4 B5 -0.4(5) . . . . ?
B10 B7 B4 B8 -37.4(4) . . . . ?
B10 B7 B8 B4 138.2(4) . . . . ?
B10 B7 B8 B9 37.1(4) . . . . ?
B10 B7 B8 B5 101.3(4) . . . . ?
B10 B9 B6 C43 -33.8(3) . . . . ?
B10 B9 B6 B1 -0.3(5) . . . . ?
B10 B9 B6 B3 63.3(5) . . . . ?
B10 B9 B6 B5 99.7(5) . . . . ?
B10 B9 B5 B4 0.0(5) . . . . ?
B10 B9 B5 B3 -64.0(5) . . . . ?
B10 B9 B5 B6 -101.1(4) . . . . ?
B10 B9 B5 B8 36.9(4) . . . . ?
B10 B9 B8 B7 -37.3(4) . . . . ?
B10 B9 B8 B4 -101.8(4) . . . . ?
B10 B9 B8 B5 -138.2(4) . . . . ?
B20 C42 C41 S4 107.0(4) . . . . ?
B20 C42 C41 B12 -106.2(4) . . . . ?
B20 C42 C41 B19 -38.6(4) . . . . ?
B20 C42 C41 B11 -145.5(4) . . . . ?
B20 C42 B11 B14 -105.1(4) . . . . ?
B20 C42 B11 B12 -2.4(5) . . . . ?
B20 C42 B11 C41 33.3(3) . . . . ?
B20 C42 B11 B13 -65.3(4) . . . . ?
B20 C42 B17 B14 141.9(4) . . . . ?
B20 C42 B17 B15 102.4(5) . . . . ?
B20 C42 B17 B18 39.8(4) . . . . ?
B20 C41 B19 B12 -142.6(4) . . . . ?
B20 C41 B19 B16 -101.7(5) . . . . ?
B20 C41 B19 B18 -40.6(4) . . . . ?
B20 C41 B11 B14 2.7(5) . . . . ?
B20 C41 B11 B12 105.1(4) . . . . ?
B20 C41 B11 C42 -33.4(3) . . . . ?
B20 C41 B11 B13 64.8(5) . . . . ?
B20 B19 B16 B12 -101.6(4) . . . . ?
B20 B19 B16 B15 -1.0(7) . . . . ?
B20 B19 B16 B13 -65.0(6) . . . . ?
B20 B19 B16 B18 37.8(4) . . . . ?
B20 B19 B18 B15 -99.9(5) . . . . ?
B20 B19 B18 B16 -137.5(5) . . . . ?
B20 B19 B18 B17 -38.0(5) . . . . ?
B20 B17 B18 B15 138.6(5) . . . . ?
B20 B17 B18 B19 38.1(5) . . . . ?
B20 B17 B18 B16 101.7(5) . . . . ?
B8 B7 B4 B2 137.9(4) . . . . ?
B8 B7 B4 B3 100.8(5) . . . . ?
B8 B7 B4 B5 37.0(4) . . . . ?
B8 B7 B10 C44 -134.1(4) . . . . ?
B8 B7 B10 C43 -98.4(4) . . . . ?
B8 B7 B10 B9 -37.0(4) . . . . ?
B8 B4 B3 B2 100.3(4) . . . . ?
B8 B4 B3 B1 62.7(6) . . . . ?
B8 B4 B3 B6 -0.1(6) . . . . ?
B8 B4 B3 B5 -37.3(4) . . . . ?
B8 B4 B5 B9 36.9(4) . . . . ?
B8 B4 B5 B3 138.4(4) . . . . ?
B8 B4 B5 B6 100.8(4) . . . . ?
B8 B9 B6 C43 -96.4(4) . . . . ?
B8 B9 B6 B1 -62.9(5) . . . . ?
B8 B9 B6 B3 0.6(5) . . . . ?
B8 B9 B6 B5 37.0(4) . . . . ?
B8 B9 B5 B4 -36.9(4) . . . . ?
B8 B9 B5 B3 -100.9(5) . . . . ?
B8 B9 B5 B6 -138.0(5) . . . . ?
B8 B9 B10 C44 98.2(4) . . . . ?
B8 B9 B10 C43 133.1(4) . . . . ?
B8 B9 B10 B7 36.6(4) . . . . ?

loop_
_smtbx_masks_void_nr
_smtbx_masks_void_average_x
_smtbx_masks_void_average_y
_smtbx_masks_void_average_z
_smtbx_masks_void_volume
_smtbx_masks_void_count_electrons
_smtbx_masks_void_content
1 0.000 0.000 0.000 162.2 26.5 ?
2 0.000 0.000 0.500 222.5 46.3 ?
3 -0.057 0.126 0.212 21.3 0.0 ?
4 -0.057 0.374 0.712 21.3 0.0 ?
5 0.000 0.500 0.000 222.5 46.3 ?
6 0.000 0.500 0.500 162.2 26.5 ?
7 0.057 0.626 0.288 21.3 0.0 ?
8 0.057 0.874 0.788 21.3 0.0 ?
9 0.347 0.156 0.650 7.3 1.1 ?
10 0.347 0.344 0.150 7.3 1.1 ?
11 0.653 0.656 0.850 7.3 0.9 ?
12 0.653 0.844 0.350 7.3 0.9 ?
